data_4511669
loop_
_publ_author_name
'Ghiassi, Kamran B.'
'Chen, Susanne Y.'
'Prinz, Peter'
'de Meijere, Armin'
'Olmstead, Marilyn M.'
'Balch, Alan L.'

_publ_section_title
;
 Cocrystallization of C60or C70with the Bowl-Shaped Hydrocarbon
 Hexakis[(E)-3,3-dimethyl-1-butenyl]benzene To Form Chains of Clamshell
 Assemblies
;
_journal_issue 8
_journal_name_full 'Crystal Growth &amp; Design'
_journal_page_first 4005
_journal_paper_doi 10.1021/cg500603c
_journal_volume 14
_journal_year 2014
_chemical_formula_moiety
;
C60, 2(C42 H66), 0.94(C6 H6), 0.06(C S2)
;
_chemical_formula_sum 'C149.7 H137.64 S0.12'
_chemical_formula_weight 1940.48
_chemical_name_systematic
;
 ?
;
_space_group_crystal_system monoclinic
_space_group_IT_number 14
_space_group_name_Hall '-P 2yn'
_space_group_name_H-M_alt 'P 1 21/n 1'
_symmetry_space_group_name_Hall '-P 2yn'
_symmetry_space_group_name_H-M 'P 1 21/n 1'
_atom_sites_solution_hydrogens geom
_atom_sites_solution_primary direct
_atom_sites_solution_secondary difmap
_audit_creation_method SHELXL-2014
_cell_angle_alpha 90
_cell_angle_beta 94.194(2)
_cell_angle_gamma 90
_cell_formula_units_Z 4
_cell_length_a 14.6166(6)
_cell_length_b 32.4939(14)
_cell_length_c 22.8644(9)
_cell_measurement_reflns_used 9794
_cell_measurement_temperature 100(2)
_cell_measurement_theta_max 34.755
_cell_measurement_theta_min 2.693
_cell_volume 10830.4(8)
_computing_cell_refinement 'SAINT (Bruker, 2013)'
_computing_data_collection 'Apex2 (Bruker, 2013)'
_computing_data_reduction 'SAINT (Bruker, 2013)'
_computing_publication_material 'SHELXL-2014 (Sheldrick, 2014)'
_computing_structure_refinement 'SHELXL-2014 (Sheldrick, 2014)'
_computing_structure_solution 'SHELXS (Sheldrick, 2008)'
_diffrn_ambient_temperature 100(2)
_diffrn_detector_area_resol_mean 8.3
_diffrn_measured_fraction_theta_full 0.999
_diffrn_measured_fraction_theta_max 0.999
_diffrn_measurement_device_type 'Bruker ApexII'
_diffrn_measurement_method \w
_diffrn_radiation_type synchrotron
_diffrn_radiation_wavelength 0.7749
_diffrn_reflns_av_R_equivalents 0.0806
_diffrn_reflns_av_unetI/netI 0.0598
_diffrn_reflns_Laue_measured_fraction_full 0.999
_diffrn_reflns_Laue_measured_fraction_max 0.999
_diffrn_reflns_limit_h_max 21
_diffrn_reflns_limit_h_min -21
_diffrn_reflns_limit_k_max 47
_diffrn_reflns_limit_k_min -47
_diffrn_reflns_limit_l_max 33
_diffrn_reflns_limit_l_min -33
_diffrn_reflns_number 199599
_diffrn_reflns_point_group_measured_fraction_full 0.999
_diffrn_reflns_point_group_measured_fraction_max 0.999
_diffrn_reflns_theta_full 27.706
_diffrn_reflns_theta_max 34.766
_diffrn_reflns_theta_min 1.189
_diffrn_source 'ALS, Beamline 11.3.1'
_exptl_absorpt_coefficient_mu 0.082
_exptl_absorpt_correction_T_max 0.7468
_exptl_absorpt_correction_T_min 0.6850
_exptl_absorpt_correction_type multi-scan
_exptl_absorpt_process_details 'SADABS (Sheldrick, 2012)'
_exptl_crystal_colour black
_exptl_crystal_density_diffrn 1.190
_exptl_crystal_description block
_exptl_crystal_F_000 4151
_exptl_crystal_size_max 0.130
_exptl_crystal_size_mid 0.090
_exptl_crystal_size_min 0.090
_refine_diff_density_max 0.894
_refine_diff_density_min -0.757
_refine_diff_density_rms 0.064
_refine_ls_extinction_method none
_refine_ls_goodness_of_fit_ref 1.034
_refine_ls_hydrogen_treatment constr
_refine_ls_matrix_type full
_refine_ls_number_parameters 1426
_refine_ls_number_reflns 36132
_refine_ls_number_restraints 25
_refine_ls_restrained_S_all 1.076
_refine_ls_R_factor_all 0.0792
_refine_ls_R_factor_gt 0.0628
_refine_ls_shift/su_max 0.001
_refine_ls_shift/su_mean 0.000
_refine_ls_structure_factor_coef Fsqd
_refine_ls_weighting_details 'w=1/[\s^2^(Fo^2^)+(0.0806P)^2^+5.0403P] where P=(Fo^2^+2Fc^2^)/3'
_refine_ls_weighting_scheme calc
_refine_ls_wR_factor_gt 0.1658
_refine_ls_wR_factor_ref 0.1806
_reflns_Friedel_coverage 0.000
_reflns_number_gt 28530
_reflns_number_total 36132
_reflns_threshold_expression 'I > 2\s(I)'
_cod_data_source_file cg500603c_si_002.cif
_cod_data_source_block kbg44
_cod_depositor_comments 'Adding full bibliography for 4511668--4511669.cif.'
_cod_original_formula_sum 'C149.70 H137.64 S0.12'
_cod_database_code 4511669
_shelx_space_group_comment
;
The symmetry employed for this shelxl refinement is uniquely defined
by the following loop, which should always be used as a source of
symmetry information in preference to the above space-group names.
They are only intended as comments.
;
_shelx_estimated_absorpt_t_min 0.989
_shelx_estimated_absorpt_t_max 0.993
_shelxl_version_number 2014-3

loop_
_space_group_symop_operation_xyz
'x, y, z'
'-x+1/2, y+1/2, -z+1/2'
'-x, -y, -z'
'x-1/2, -y-1/2, z-1/2'

loop_
_atom_site_label
_atom_site_type_symbol
_atom_site_fract_x
_atom_site_fract_y
_atom_site_fract_z
_atom_site_U_iso_or_equiv
_atom_site_adp_type
_atom_site_occupancy
_atom_site_site_symmetry_order
_atom_site_calc_flag
_atom_site_refinement_flags_posn
_atom_site_refinement_flags_adp
_atom_site_refinement_flags_occupancy
_atom_site_disorder_assembly
_atom_site_disorder_group
C1 C 0.81925(13) 0.21926(8) 0.89347(11) 0.0588(6) Uani 1 1 d . . . . .
C2 C 0.81008(11) 0.26161(8) 0.89589(9) 0.0509(5) Uani 1 1 d . . . . .
C3 C 0.84772(14) 0.28397(9) 0.94728(9) 0.0621(7) Uani 1 1 d . . . . .
C4 C 0.89286(16) 0.26260(9) 0.99383(9) 0.0651(7) Uani 1 1 d . . . . .
C5 C 0.90146(14) 0.21903(9) 0.99113(10) 0.0622(7) Uani 1 1 d . . . . .
C6 C 0.86623(13) 0.19700(8) 0.94224(11) 0.0628(7) Uani 1 1 d . . . . .
C7 C 0.91790(17) 0.16404(7) 0.91781(13) 0.0703(8) Uani 1 1 d . . . . .
C8 C 0.90382(19) 0.16545(6) 0.85403(13) 0.0667(8) Uani 1 1 d . . . . .
C9 C 0.84121(14) 0.20043(7) 0.84023(11) 0.0597(7) Uani 1 1 d . . . . .
C10 C 0.85519(13) 0.22391(5) 0.79029(8) 0.0445(4) Uani 1 1 d . . . . .
C11 C 0.84646(10) 0.26831(5) 0.79289(7) 0.0333(3) Uani 1 1 d . . . . .
C12 C 0.82418(10) 0.28662(6) 0.84443(7) 0.0361(3) Uani 1 1 d . . . . .
C13 C 0.86937(11) 0.32390(5) 0.86400(7) 0.0353(3) Uani 1 1 d . . . . .
C14 C 0.88489(15) 0.32254(7) 0.92773(7) 0.0509(5) Uani 1 1 d . . . . .
C15 C 0.96513(19) 0.33829(7) 0.95437(9) 0.0627(8) Uani 1 1 d . . . . .
C16 C 1.01170(19) 0.31566(7) 1.00372(8) 0.0629(7) Uani 1 1 d . . . . .
C17 C 0.97591(17) 0.27956(8) 1.02230(7) 0.0600(7) Uani 1 1 d . . . . .
C18 C 1.03708(15) 0.24482(7) 1.03760(7) 0.0501(5) Uani 1 1 d . . . . .
C19 C 0.99121(14) 0.20813(8) 1.01858(8) 0.0523(5) Uani 1 1 d . . . . .
C20 C 1.03988(13) 0.17558(6) 0.99438(8) 0.0447(4) Uani 1 1 d . . . . .
C21 C 1.00231(16) 0.15370(6) 0.94363(11) 0.0583(6) Uani 1 1 d . . . . .
C22 C 1.07824(16) 0.14426(4) 0.90627(10) 0.0550(6) Uani 1 1 d . . . . .
C23 C 1.0650(2) 0.14596(6) 0.84691(12) 0.0692(8) Uani 1 1 d . . . . .
C24 C 0.9742(2) 0.15710(6) 0.81935(13) 0.0755(10) Uani 1 1 d . . . . .
C25 C 0.9876(2) 0.18131(7) 0.76931(10) 0.0718(9) Uani 1 1 d . . . . .
C26 C 0.92885(16) 0.21425(6) 0.75436(8) 0.0529(6) Uani 1 1 d . . . . .
C27 C 0.96742(15) 0.25331(6) 0.73445(6) 0.0471(5) Uani 1 1 d . . . . .
C28 C 0.91506(11) 0.28663(5) 0.75862(6) 0.0315(3) Uani 1 1 d . . . . .
C29 C 0.95904(11) 0.32264(5) 0.77788(6) 0.0334(3) Uani 1 1 d . . . . .
C30 C 0.93521(12) 0.34167(4) 0.83190(7) 0.0345(3) Uani 1 1 d . . . . .
C31 C 1.01837(16) 0.35794(4) 0.86172(9) 0.0503(5) Uani 1 1 d . . . . .
C32 C 1.0313(2) 0.35584(5) 0.92138(10) 0.0615(7) Uani 1 1 d . . . . .
C33 C 1.1229(2) 0.34473(5) 0.94848(11) 0.0665(8) Uani 1 1 d . . . . .
C34 C 1.10922(19) 0.32040(6) 0.99876(9) 0.0622(7) Uani 1 1 d . . . . .
C35 C 1.16768(15) 0.28766(5) 1.01351(8) 0.0483(5) Uani 1 1 d . . . . .
C36 C 1.12974(14) 0.24888(5) 1.03336(6) 0.0407(4) Uani 1 1 d . . . . .
C37 C 1.18166(11) 0.21561(5) 1.00910(6) 0.0317(3) Uani 1 1 d . . . . .
C38 C 1.13729(12) 0.17974(5) 0.98981(7) 0.0356(3) Uani 1 1 d . . . . .
C39 C 1.16116(13) 0.16055(4) 0.93568(8) 0.0398(4) Uani 1 1 d . . . . .
C40 C 1.22783(12) 0.17817(5) 0.90382(8) 0.0412(4) Uani 1 1 d . . . . .
C41 C 1.21253(16) 0.17961(8) 0.84008(9) 0.0597(7) Uani 1 1 d . . . . .
C42 C 1.1319(2) 0.16362(8) 0.81348(10) 0.0726(9) Uani 1 1 d . . . . .
C43 C 1.0857(2) 0.18618(9) 0.76424(9) 0.0768(10) Uani 1 1 d . . . . .
C44 C 1.12119(19) 0.22268(10) 0.74581(8) 0.0706(8) Uani 1 1 d . . . . .
C45 C 1.05990(17) 0.25744(9) 0.73037(7) 0.0587(6) Uani 1 1 d . . . . .
C46 C 1.10516(15) 0.29439(9) 0.74953(8) 0.0582(6) Uani 1 1 d . . . . .
C47 C 1.05687(13) 0.32685(6) 0.77331(8) 0.0457(4) Uani 1 1 d . . . . .
C48 C 1.09421(16) 0.34862(6) 0.82452(11) 0.0592(6) Uani 1 1 d . . . . .
C49 C 1.17914(16) 0.33810(7) 0.85076(13) 0.0724(9) Uani 1 1 d . . . . .
C50 C 1.19292(18) 0.33651(6) 0.91398(12) 0.0623(7) Uani 1 1 d . . . . .
C51 C 1.25544(14) 0.30170(7) 0.92814(12) 0.0603(7) Uani 1 1 d . . . . .
C52 C 1.24212(13) 0.27807(5) 0.97744(9) 0.0447(4) Uani 1 1 d . . . . .
C53 C 1.25079(11) 0.23373(5) 0.97511(7) 0.0357(3) Uani 1 1 d . . . . .
C54 C 1.27317(11) 0.21543(6) 0.92350(8) 0.0419(4) Uani 1 1 d . . . . .
C55 C 1.28728(12) 0.24067(8) 0.87241(10) 0.0564(6) Uani 1 1 d . . . . .
C56 C 1.24966(16) 0.21861(10) 0.82096(10) 0.0724(9) Uani 1 1 d . . . . .
C57 C 1.20454(17) 0.23966(11) 0.77450(10) 0.0766(9) Uani 1 1 d . . . . .
C58 C 1.19576(15) 0.28343(10) 0.77745(10) 0.0694(8) Uani 1 1 d . . . . .
C59 C 1.23071(13) 0.30516(9) 0.82617(12) 0.0666(8) Uani 1 1 d . . . . .
C60 C 1.27797(13) 0.28276(9) 0.87505(12) 0.0639(7) Uani 1 1 d . . . . .
C61 C 0.95516(7) 0.06390(3) 1.00119(4) 0.01077(16) Uani 1 1 d . . . . .
C62 C 0.99064(7) 0.08282(3) 1.05355(4) 0.01128(16) Uani 1 1 d . . . . .
C63 C 1.08653(7) 0.08720(3) 1.06516(4) 0.01157(16) Uani 1 1 d . . . . .
C64 C 1.14698(7) 0.07203(3) 1.02469(4) 0.01167(16) Uani 1 1 d . . . . .
C65 C 1.11128(7) 0.05278(3) 0.97240(4) 0.01102(16) Uani 1 1 d . . . . .
C66 C 1.01551(7) 0.04883(3) 0.96068(4) 0.01073(16) Uani 1 1 d . . . . .
C67 C 0.85437(7) 0.05953(3) 0.99038(4) 0.01235(17) Uani 1 1 d . . . . .
H67 H 0.8218 0.0491 1.0217 0.015 Uiso 1 1 calc R U . . .
C68 C 0.80510(7) 0.06891(3) 0.94057(4) 0.01355(17) Uani 1 1 d . . . . .
H68 H 0.8382 0.0785 0.9090 0.016 Uiso 1 1 calc R U . . .
C69 C 0.70210(7) 0.06582(4) 0.92943(5) 0.01690(19) Uani 1 1 d . . . . .
C70 C 0.68052(9) 0.03834(5) 0.87556(5) 0.0274(3) Uani 1 1 d . . . . .
H70A H 0.7033 0.0104 0.8840 0.041 Uiso 1 1 calc R U . . .
H70B H 0.7104 0.0496 0.8420 0.041 Uiso 1 1 calc R U . . .
H70C H 0.6140 0.0375 0.8663 0.041 Uiso 1 1 calc R U . . .
C71 C 0.65553(8) 0.04799(4) 0.98144(5) 0.0210(2) Uani 1 1 d . . . . .
H71A H 0.6808 0.0207 0.9909 0.031 Uiso 1 1 calc R U . . .
H71B H 0.5894 0.0457 0.9714 0.031 Uiso 1 1 calc R U . . .
H71C H 0.6665 0.0661 1.0155 0.031 Uiso 1 1 calc R U . . .
C72 C 0.66494(9) 0.10931(5) 0.91613(6) 0.0291(3) Uani 1 1 d . . . . .
H72A H 0.6947 0.1208 0.8827 0.044 Uiso 1 1 calc R U . . .
H72B H 0.6779 0.1269 0.9505 0.044 Uiso 1 1 calc R U . . .
H72C H 0.5985 0.1080 0.9066 0.044 Uiso 1 1 calc R U . . .
C73 C 0.92875(7) 0.09733(3) 1.09793(4) 0.01358(17) Uani 1 1 d . . . . .
H73 H 0.9418 0.0881 1.1371 0.016 Uiso 1 1 calc R U . . .
C74 C 0.85647(7) 0.12213(3) 1.08803(4) 0.01462(18) Uani 1 1 d . . . . .
H74 H 0.8405 0.1294 1.0483 0.018 Uiso 1 1 calc R U . . .
C75 C 0.79730(8) 0.13989(4) 1.13354(5) 0.01709(19) Uani 1 1 d . . . . .
C76 C 0.69597(9) 0.13220(4) 1.11455(6) 0.0265(3) Uani 1 1 d . . . . .
H76A H 0.6834 0.1026 1.1152 0.040 Uiso 1 1 calc R U . . .
H76B H 0.6823 0.1428 1.0747 0.040 Uiso 1 1 calc R U . . .
H76C H 0.6574 0.1463 1.1416 0.040 Uiso 1 1 calc R U . . .
C77 C 0.81819(10) 0.12109(4) 1.19430(5) 0.0273(3) Uani 1 1 d . . . . .
H77A H 0.8087 0.0913 1.1922 0.041 Uiso 1 1 calc R U . . .
H77B H 0.7772 0.1331 1.2218 0.041 Uiso 1 1 calc R U . . .
H77C H 0.8821 0.1269 1.2079 0.041 Uiso 1 1 calc R U . . .
C78 C 0.81450(9) 0.18660(4) 1.13623(6) 0.0246(2) Uani 1 1 d . . . . .
H78A H 0.8791 0.1918 1.1485 0.037 Uiso 1 1 calc R U . . .
H78B H 0.7755 0.1991 1.1645 0.037 Uiso 1 1 calc R U . . .
H78C H 0.7998 0.1986 1.0974 0.037 Uiso 1 1 calc R U . . .
C79 C 1.12611(7) 0.10602(3) 1.12030(4) 0.01389(17) Uani 1 1 d . . . . .
H79 H 1.1780 0.0927 1.1392 0.017 Uiso 1 1 calc R U . . .
C80 C 1.09648(8) 0.13971(4) 1.14611(5) 0.0191(2) Uani 1 1 d . . . . .
H80 H 1.0432 0.1526 1.1282 0.023 Uiso 1 1 calc R U . . .
C81 C 1.13965(10) 0.15938(5) 1.20133(6) 0.0307(3) Uani 1 1 d . . . . .
C82 C 1.06622(15) 0.16463(11) 1.24519(9) 0.0761(7) Uani 1 1 d . U . . .
H82A H 1.0431 0.1375 1.2558 0.114 Uiso 1 1 calc R U . . .
H82B H 1.0155 0.1812 1.2274 0.114 Uiso 1 1 calc R U . . .
H82C H 1.0930 0.1785 1.2804 0.114 Uiso 1 1 calc R U . . .
C83 C 1.1782(2) 0.20125(5) 1.18288(11) 0.0779(9) Uani 1 1 d . U . . .
H83A H 1.2265 0.1967 1.1560 0.117 Uiso 1 1 calc R U . . .
H83B H 1.2038 0.2160 1.2177 0.117 Uiso 1 1 calc R U . . .
H83C H 1.1288 0.2176 1.1632 0.117 Uiso 1 1 calc R U . . .
C84 C 1.21748(9) 0.13410(4) 1.23062(5) 0.0230(2) Uani 1 1 d . . . . .
H84A H 1.1950 0.1065 1.2394 0.034 Uiso 1 1 calc R U . . .
H84B H 1.2405 0.1476 1.2671 0.034 Uiso 1 1 calc R U . . .
H84C H 1.2672 0.1319 1.2043 0.034 Uiso 1 1 calc R U . . .
C85 C 1.24798(7) 0.07454(3) 1.03727(4) 0.01376(17) Uani 1 1 d . . . . .
H85 H 1.2819 0.0500 1.0326 0.017 Uiso 1 1 calc R U . . .
C86 C 1.29557(7) 0.10804(3) 1.05449(5) 0.01562(18) Uani 1 1 d . . . . .
H86 H 1.2610 0.1322 1.0610 0.019 Uiso 1 1 calc R U . . .
C87 C 1.39895(7) 0.11168(4) 1.06478(5) 0.0184(2) Uani 1 1 d . . . . .
C88 C 1.42170(9) 0.13450(5) 1.12291(6) 0.0264(3) Uani 1 1 d . . . . .
H88A H 1.4014 0.1180 1.1554 0.040 Uiso 1 1 calc R U . . .
H88B H 1.3901 0.1611 1.1219 0.040 Uiso 1 1 calc R U . . .
H88C H 1.4881 0.1389 1.1285 0.040 Uiso 1 1 calc R U . . .
C89 C 1.43407(9) 0.13742(5) 1.01454(6) 0.0289(3) Uani 1 1 d . . . . .
H89A H 1.4180 0.1237 0.9771 0.043 Uiso 1 1 calc R U . . .
H89B H 1.5009 0.1402 1.0203 0.043 Uiso 1 1 calc R U . . .
H89C H 1.4057 0.1647 1.0142 0.043 Uiso 1 1 calc R U . . .
C90 C 1.44672(8) 0.06978(4) 1.06728(6) 0.0234(2) Uani 1 1 d . . . . .
H90A H 1.4227 0.0531 1.0984 0.035 Uiso 1 1 calc R U . . .
H90B H 1.5129 0.0737 1.0755 0.035 Uiso 1 1 calc R U . . .
H90C H 1.4352 0.0557 1.0295 0.035 Uiso 1 1 calc R U . . .
C91 C 1.17238(7) 0.03546(3) 0.92971(4) 0.01300(17) Uani 1 1 d . . . . .
H91 H 1.1573 0.0089 0.9145 0.016 Uiso 1 1 calc R U . . .
C92 C 1.24668(7) 0.05357(3) 0.91056(4) 0.01446(18) Uani 1 1 d . . . . .
H92 H 1.2629 0.0797 0.9270 0.017 Uiso 1 1 calc R U . . .
C93 C 1.30752(7) 0.03673(4) 0.86541(5) 0.01616(19) Uani 1 1 d . . . . .
C94 C 1.40705(8) 0.03588(5) 0.89218(6) 0.0255(2) Uani 1 1 d . . . . .
H94A H 1.4116 0.0173 0.9261 0.038 Uiso 1 1 calc R U . . .
H94B H 1.4256 0.0637 0.9048 0.038 Uiso 1 1 calc R U . . .
H94C H 1.4475 0.0261 0.8628 0.038 Uiso 1 1 calc R U . . .
C95 C 1.28054(9) -0.00672(4) 0.84538(6) 0.0230(2) Uani 1 1 d . . . . .
H95A H 1.2181 -0.0064 0.8266 0.034 Uiso 1 1 calc R U . . .
H95B H 1.2829 -0.0251 0.8794 0.034 Uiso 1 1 calc R U . . .
H95C H 1.3233 -0.0165 0.8174 0.034 Uiso 1 1 calc R U . . .
C96 C 1.30097(10) 0.06598(4) 0.81272(6) 0.0272(3) Uani 1 1 d . . . . .
H96A H 1.2374 0.0671 0.7959 0.041 Uiso 1 1 calc R U . . .
H96B H 1.3407 0.0560 0.7830 0.041 Uiso 1 1 calc R U . . .
H96C H 1.3207 0.0936 0.8255 0.041 Uiso 1 1 calc R U . . .
C97 C 0.97622(7) 0.02836(3) 0.90643(4) 0.01220(17) Uani 1 1 d . . . . .
H97 H 0.9331 0.0069 0.9106 0.015 Uiso 1 1 calc R U . . .
C98 C 0.99711(7) 0.03795(3) 0.85220(4) 0.01395(17) Uani 1 1 d . . . . .
H98 H 1.0438 0.0580 0.8490 0.017 Uiso 1 1 calc R U . . .
C99 C 0.95461(8) 0.02042(3) 0.79523(4) 0.01584(19) Uani 1 1 d . . . . .
C100 C 1.03138(10) 0.00624(6) 0.75785(6) 0.0387(4) Uani 1 1 d . . . . .
H10G H 1.0648 -0.0166 0.7775 0.058 Uiso 1 1 calc R U . . .
H10H H 1.0737 0.0291 0.7527 0.058 Uiso 1 1 calc R U . . .
H10I H 1.0048 -0.0029 0.7194 0.058 Uiso 1 1 calc R U . . .
C101 C 0.89174(9) -0.01602(4) 0.80433(5) 0.0209(2) Uani 1 1 d . . . . .
H10A H 0.9268 -0.0380 0.8250 0.031 Uiso 1 1 calc R U . . .
H10B H 0.8664 -0.0262 0.7662 0.031 Uiso 1 1 calc R U . . .
H10C H 0.8416 -0.0073 0.8277 0.031 Uiso 1 1 calc R U . . .
C102 C 0.89959(11) 0.05484(4) 0.76296(6) 0.0295(3) Uani 1 1 d . . . . .
H10D H 0.8521 0.0648 0.7876 0.044 Uiso 1 1 calc R U . . .
H10E H 0.8707 0.0441 0.7260 0.044 Uiso 1 1 calc R U . . .
H10F H 0.9408 0.0776 0.7547 0.044 Uiso 1 1 calc R U . . .
C103 C 0.92600(7) 0.43247(3) 0.99899(4) 0.01154(16) Uani 1 1 d . . . . .
C104 C 0.96077(7) 0.41496(3) 1.05262(4) 0.01189(16) Uani 1 1 d . . . . .
C105 C 1.05622(7) 0.41445(3) 1.06783(4) 0.01233(17) Uani 1 1 d . . . . .
C106 C 1.11700(7) 0.43194(3) 1.02929(4) 0.01231(17) Uani 1 1 d . . . . .
C107 C 1.08213(7) 0.44990(3) 0.97589(4) 0.01189(16) Uani 1 1 d . . . . .
C108 C 0.98672(7) 0.44996(3) 0.96052(4) 0.01162(16) Uani 1 1 d . . . . .
C109 C 0.82524(7) 0.43304(3) 0.98552(4) 0.01365(17) Uani 1 1 d . . . . .
H109 H 0.7895 0.4432 1.0154 0.016 Uiso 1 1 calc R U . . .
C110 C 0.77925(7) 0.42077(3) 0.93591(5) 0.01456(18) Uani 1 1 d . . . . .
H110 H 0.8147 0.4125 0.9048 0.017 Uiso 1 1 calc R U . . .
C111 C 0.67574(7) 0.41889(4) 0.92470(5) 0.01765(19) Uani 1 1 d . . . . .
C112 C 0.64750(9) 0.44085(5) 0.86679(5) 0.0246(2) Uani 1 1 d . . . . .
H11G H 0.6641 0.4700 0.8701 0.037 Uiso 1 1 calc R U . . .
H11H H 0.5811 0.4383 0.8582 0.037 Uiso 1 1 calc R U . . .
H11I H 0.6793 0.4283 0.8350 0.037 Uiso 1 1 calc R U . . .
C113 C 0.64769(9) 0.37339(4) 0.91872(6) 0.0271(3) Uani 1 1 d . . . . .
H11D H 0.6655 0.3589 0.9554 0.041 Uiso 1 1 calc R U . . .
H11E H 0.6785 0.3608 0.8865 0.041 Uiso 1 1 calc R U . . .
H11F H 0.5811 0.3715 0.9104 0.041 Uiso 1 1 calc R U . . .
C114 C 0.62597(8) 0.43887(4) 0.97394(5) 0.0236(2) Uani 1 1 d . . . . .
H11J H 0.6460 0.4675 0.9788 0.035 Uiso 1 1 calc R U . . .
H11K H 0.6404 0.4238 1.0106 0.035 Uiso 1 1 calc R U . . .
H11L H 0.5596 0.4381 0.9640 0.035 Uiso 1 1 calc R U . . .
C115 C 0.89771(7) 0.39787(3) 1.09469(4) 0.01411(18) Uani 1 1 d . . . . .
H115 H 0.9054 0.4075 1.1340 0.017 Uiso 1 1 calc R U . . .
C116 C 0.83133(7) 0.37030(3) 1.08243(5) 0.01522(18) Uani 1 1 d . . . . .
H116 H 0.8206 0.3624 1.0425 0.018 Uiso 1 1 calc R U . . .
C117 C 0.77141(8) 0.35038(4) 1.12575(5) 0.0178(2) Uani 1 1 d . . . . .
C118 C 0.67031(9) 0.35478(5) 1.10359(6) 0.0316(3) Uani 1 1 d . . . . .
H11P H 0.6537 0.3840 1.1018 0.047 Uiso 1 1 calc R U . . .
H11Q H 0.6318 0.3405 1.1304 0.047 Uiso 1 1 calc R U . . .
H11R H 0.6608 0.3427 1.0644 0.047 Uiso 1 1 calc R U . . .
C119 C 0.79597(11) 0.30440(4) 1.12927(6) 0.0291(3) Uani 1 1 d . . . . .
H11M H 0.8606 0.3013 1.1433 0.044 Uiso 1 1 calc R U . . .
H11N H 0.7858 0.2920 1.0903 0.044 Uiso 1 1 calc R U . . .
H11O H 0.7572 0.2906 1.1565 0.044 Uiso 1 1 calc R U . . .
C120 C 0.78459(10) 0.36946(4) 1.18681(5) 0.0259(3) Uani 1 1 d . . . . .
H12E H 0.7706 0.3989 1.1844 0.039 Uiso 1 1 calc R U . . .
H12F H 0.8483 0.3656 1.2024 0.039 Uiso 1 1 calc R U . . .
H12G H 0.7434 0.3561 1.2129 0.039 Uiso 1 1 calc R U . . .
C121 C 1.09480(7) 0.39780(3) 1.12467(4) 0.01482(18) Uani 1 1 d . . . . .
H121 H 1.1442 0.4128 1.1437 0.018 Uiso 1 1 calc R U . . .
C122 C 1.06844(8) 0.36418(4) 1.15239(5) 0.0189(2) Uani 1 1 d . . . . .
H122 H 1.0188 0.3489 1.1340 0.023 Uiso 1 1 calc R U . . .
C123 C 1.11039(10) 0.34807(4) 1.21051(6) 0.0276(3) Uani 1 1 d . . . . .
C124 C 1.03429(14) 0.34642(9) 1.25469(8) 0.0636(7) Uani 1 1 d . . . . .
H12K H 0.9857 0.3275 1.2400 0.095 Uiso 1 1 calc R U . . .
H12L H 1.0084 0.3740 1.2590 0.095 Uiso 1 1 calc R U . . .
H12M H 1.0608 0.3368 1.2928 0.095 Uiso 1 1 calc R U . . .
C125 C 1.1462(2) 0.30517(5) 1.19991(11) 0.0745(9) Uani 1 1 d . . . . .
H12N H 1.1952 0.3066 1.1730 0.112 Uiso 1 1 calc R U . . .
H12O H 1.0961 0.2880 1.1826 0.112 Uiso 1 1 calc R U . . .
H12P H 1.1702 0.2932 1.2372 0.112 Uiso 1 1 calc R U . . .
C126 C 1.18757(10) 0.37472(4) 1.23740(6) 0.0277(3) Uani 1 1 d . . . . .
H12H H 1.2361 0.3768 1.2102 0.042 Uiso 1 1 calc R U . . .
H12I H 1.2125 0.3623 1.2743 0.042 Uiso 1 1 calc R U . . .
H12J H 1.1639 0.4023 1.2452 0.042 Uiso 1 1 calc R U . . .
C127 C 1.21785(7) 0.43251(3) 1.04444(4) 0.01449(18) Uani 1 1 d . . . . .
H127 H 1.2486 0.4581 1.0423 0.017 Uiso 1 1 calc R U . . .
C128 C 1.26813(7) 0.39962(3) 1.06085(5) 0.01600(18) Uani 1 1 d . . . . .
H128 H 1.2353 0.3748 1.0659 0.019 Uiso 1 1 calc R U . . .
C129 C 1.37151(7) 0.39718(4) 1.07243(5) 0.01727(19) Uani 1 1 d . . . . .
C130 C 1.39413(9) 0.37280(4) 1.12906(6) 0.0260(2) Uani 1 1 d . . . . .
H13G H 1.3713 0.3877 1.1623 0.039 Uiso 1 1 calc R U . . .
H13H H 1.4607 0.3694 1.1354 0.039 Uiso 1 1 calc R U . . .
H13I H 1.3648 0.3457 1.1258 0.039 Uiso 1 1 calc R U . . .
C131 C 1.41692(8) 0.43953(4) 1.07767(6) 0.0244(2) Uani 1 1 d . . . . .
H13M H 1.3905 0.4552 1.1089 0.037 Uiso 1 1 calc R U . . .
H13N H 1.4064 0.4543 1.0404 0.037 Uiso 1 1 calc R U . . .
H13O H 1.4830 0.4362 1.0870 0.037 Uiso 1 1 calc R U . . .
C132 C 1.40954(9) 0.37343(4) 1.02142(6) 0.0254(2) Uani 1 1 d . . . . .
H13S H 1.3947 0.3883 0.9847 0.038 Uiso 1 1 calc R U . . .
H13T H 1.3819 0.3460 1.0188 0.038 Uiso 1 1 calc R U . . .
H13U H 1.4763 0.3709 1.0282 0.038 Uiso 1 1 calc R U . . .
C133 C 1.14429(7) 0.46990(3) 0.93585(4) 0.01372(17) Uani 1 1 d . . . . .
H133 H 1.1287 0.4969 0.9226 0.016 Uiso 1 1 calc R U . . .
C134 C 1.22019(7) 0.45315(3) 0.91698(5) 0.01478(18) Uani 1 1 d . . . . .
H134 H 1.2373 0.4270 0.9327 0.018 Uiso 1 1 calc R U . . .
C135 C 1.28205(8) 0.47128(3) 0.87335(5) 0.01640(19) Uani 1 1 d . . . . .
C136 C 1.38181(9) 0.46927(5) 0.89939(6) 0.0264(3) Uani 1 1 d . . . . .
H13J H 1.3884 0.4858 0.9353 0.040 Uiso 1 1 calc R U . . .
H13K H 1.4226 0.4801 0.8709 0.040 Uiso 1 1 calc R U . . .
H13L H 1.3982 0.4406 0.9086 0.040 Uiso 1 1 calc R U . . .
C137 C 1.27277(10) 0.44447(4) 0.81798(5) 0.0262(3) Uani 1 1 d . . . . .
H13P H 1.2093 0.4455 0.8009 0.039 Uiso 1 1 calc R U . . .
H13Q H 1.2891 0.4160 0.8282 0.039 Uiso 1 1 calc R U . . .
H13R H 1.3140 0.4548 0.7894 0.039 Uiso 1 1 calc R U . . .
C138 C 1.25846(9) 0.51571(4) 0.85715(6) 0.0230(2) Uani 1 1 d . . . . .
H13D H 1.2652 0.5329 0.8924 0.035 Uiso 1 1 calc R U . . .
H13E H 1.1950 0.5172 0.8401 0.035 Uiso 1 1 calc R U . . .
H13F H 1.3000 0.5256 0.8285 0.035 Uiso 1 1 calc R U . . .
C139 C 0.94737(7) 0.46829(3) 0.90504(4) 0.01334(17) Uani 1 1 d . . . . .
H139 H 0.8944 0.4850 0.9072 0.016 Uiso 1 1 calc R U . . .
C140 C 0.97941(8) 0.46348(3) 0.85212(4) 0.01468(18) Uani 1 1 d . . . . .
H140 H 1.0337 0.4476 0.8504 0.018 Uiso 1 1 calc R U . . .
C141 C 0.93790(8) 0.48087(3) 0.79465(5) 0.01735(19) Uani 1 1 d . . . . .
C142 C 1.00067(9) 0.51529(4) 0.77483(6) 0.0268(3) Uani 1 1 d . . . . .
H14B H 1.0047 0.5372 0.8043 0.040 Uiso 1 1 calc R U . . .
H14C H 0.9754 0.5265 0.7373 0.040 Uiso 1 1 calc R U . . .
H14D H 1.0620 0.5041 0.7703 0.040 Uiso 1 1 calc R U . . .
C143 C 0.84172(9) 0.49811(4) 0.79917(6) 0.0256(2) Uani 1 1 d . . . . .
H14E H 0.8440 0.5206 0.8278 0.038 Uiso 1 1 calc R U . . .
H14F H 0.8013 0.4763 0.8118 0.038 Uiso 1 1 calc R U . . .
H14G H 0.8181 0.5086 0.7608 0.038 Uiso 1 1 calc R U . . .
C144 C 0.93369(13) 0.44621(5) 0.74901(6) 0.0349(3) Uani 1 1 d . . . . .
H14H H 0.8940 0.4241 0.7616 0.052 Uiso 1 1 calc R U . . .
H14I H 0.9955 0.4354 0.7451 0.052 Uiso 1 1 calc R U . . .
H14J H 0.9088 0.4570 0.7111 0.052 Uiso 1 1 calc R U . . .
C145 C 0.59583(17) 0.22092(9) 0.93178(15) 0.0544(7) Uani 0.769(2) 1 d D . P A 1
H145 H 0.6166 0.2038 0.9018 0.065 Uiso 0.769(2) 1 calc R U P A 1
C146 C 0.53154(19) 0.25146(10) 0.91768(18) 0.0638(9) Uani 0.769(2) 1 d D . P A 1
H146 H 0.5075 0.2549 0.8783 0.077 Uiso 0.769(2) 1 calc R U P A 1
C147 C 0.5029(2) 0.27662(14) 0.9610(2) 0.0789(14) Uani 0.769(2) 1 d D . P A 1
H147 H 0.4622 0.2988 0.9512 0.095 Uiso 0.769(2) 1 calc R U P A 1
C148 C 0.5333(2) 0.26976(10) 1.01873(19) 0.0733(11) Uani 0.769(2) 1 d D . P A 1
H148 H 0.5095 0.2857 1.0490 0.088 Uiso 0.769(2) 1 calc R U P A 1
C149 C 0.5987(2) 0.23954(9) 1.03250(18) 0.0594(8) Uani 0.769(2) 1 d D . P A 1
H149 H 0.6223 0.2355 1.0719 0.071 Uiso 0.769(2) 1 calc R U P A 1
C150 C 0.62898(18) 0.21551(8) 0.98811(16) 0.0519(7) Uani 0.769(2) 1 d D . P A 1
H150 H 0.6738 0.1948 0.9972 0.062 Uiso 0.769(2) 1 calc R U P A 1
C151 C 0.6376(7) 0.2314(4) 1.0139(5) 0.047(3) Uiso 0.171(2) 1 d D . P B 2
H151 H 0.6940 0.2177 1.0094 0.056 Uiso 0.171(2) 1 calc R U P B 2
C152 C 0.6039(6) 0.2346(4) 1.0690(4) 0.040(2) Uiso 0.171(2) 1 d D . P B 2
H152 H 0.6398 0.2254 1.1028 0.049 Uiso 0.171(2) 1 calc R U P B 2
C153 C 0.5183(6) 0.2510(3) 1.0743(4) 0.039(2) Uiso 0.171(2) 1 d D . P B 2
H153 H 0.4936 0.2519 1.1116 0.046 Uiso 0.171(2) 1 calc R U P B 2
C154 C 0.4682(7) 0.2663(4) 1.0256(4) 0.054(3) Uiso 0.171(2) 1 d D . P B 2
H154 H 0.4105 0.2790 1.0297 0.064 Uiso 0.171(2) 1 calc R U P B 2
C155 C 0.5022(11) 0.2630(8) 0.9705(4) 0.086(8) Uiso 0.171(2) 1 d D . P B 2
H155 H 0.4659 0.2709 0.9362 0.103 Uiso 0.171(2) 1 calc R U P B 2
C156 C 0.5898(9) 0.2479(5) 0.9668(4) 0.076(5) Uiso 0.171(2) 1 d D . P B 2
H156 H 0.6171 0.2492 0.9304 0.091 Uiso 0.171(2) 1 calc R U P B 2
C157 C 0.4833(16) 0.2502(7) 1.0860(10) 0.024(4) Uiso 0.0607(17) 1 d . . P C 3
S1 S 0.3814(5) 0.2539(2) 1.0935(3) 0.041(2) Uiso 0.0607(17) 1 d . . P C 3
S2 S 0.5902(8) 0.2389(3) 1.0913(5) 0.059(3) Uiso 0.0607(17) 1 d . . P C 3

loop_
_atom_site_aniso_label
_atom_site_aniso_U_11
_atom_site_aniso_U_22
_atom_site_aniso_U_33
_atom_site_aniso_U_23
_atom_site_aniso_U_13
_atom_site_aniso_U_12
C1 0.0257(8) 0.0794(15) 0.0698(14) 0.0368(12) -0.0066(8) -0.0199(9)
C2 0.0171(7) 0.0786(14) 0.0581(11) 0.0276(10) 0.0092(7) 0.0087(7)
C3 0.0437(10) 0.1081(19) 0.0376(9) 0.0207(10) 0.0234(8) 0.0429(12)
C4 0.0539(12) 0.113(2) 0.0320(9) 0.0259(11) 0.0266(8) 0.0403(13)
C5 0.0367(9) 0.1025(19) 0.0500(11) 0.0444(12) 0.0204(8) 0.0055(10)
C6 0.0301(8) 0.0795(15) 0.0786(15) 0.0539(13) 0.0033(9) -0.0191(9)
C7 0.0585(13) 0.0456(11) 0.1016(19) 0.0432(12) -0.0294(13) -0.0343(10)
C8 0.0713(15) 0.0272(8) 0.0939(18) 0.0148(10) -0.0478(14) -0.0279(9)
C9 0.0438(10) 0.0493(11) 0.0805(15) 0.0223(10) -0.0340(10) -0.0306(9)
C10 0.0420(9) 0.0359(8) 0.0509(10) -0.0010(7) -0.0289(8) -0.0093(7)
C11 0.0262(7) 0.0362(7) 0.0348(7) 0.0030(6) -0.0146(5) 0.0023(5)
C12 0.0202(6) 0.0481(9) 0.0394(8) 0.0093(7) -0.0017(5) 0.0106(6)
C13 0.0388(8) 0.0358(7) 0.0304(7) 0.0002(6) -0.0035(6) 0.0242(6)
C14 0.0619(12) 0.0617(12) 0.0293(7) -0.0057(7) 0.0044(7) 0.0473(10)
C15 0.0983(18) 0.0467(11) 0.0389(9) -0.0252(8) -0.0247(10) 0.0512(12)
C16 0.0958(17) 0.0635(13) 0.0260(7) -0.0266(8) -0.0175(9) 0.0489(12)
C17 0.0775(15) 0.0863(16) 0.0172(6) -0.0022(8) 0.0108(8) 0.0467(13)
C18 0.0612(12) 0.0727(13) 0.0167(6) 0.0098(7) 0.0059(7) 0.0243(10)
C19 0.0475(10) 0.0785(14) 0.0323(8) 0.0352(9) 0.0119(7) 0.0062(9)
C20 0.0475(10) 0.0395(8) 0.0463(9) 0.0318(7) -0.0031(7) -0.0055(7)
C21 0.0617(12) 0.0281(8) 0.0807(14) 0.0325(9) -0.0254(11) -0.0215(8)
C22 0.0717(14) 0.0104(6) 0.0778(14) 0.0014(7) -0.0301(11) 0.0037(7)
C23 0.108(2) 0.0214(7) 0.0712(15) -0.0224(8) -0.0421(15) 0.0232(10)
C24 0.110(2) 0.0201(7) 0.0861(17) -0.0188(9) -0.0601(17) 0.0010(10)
C25 0.109(2) 0.0441(10) 0.0547(12) -0.0381(9) -0.0469(13) 0.0330(12)
C26 0.0755(14) 0.0400(9) 0.0374(8) -0.0216(7) -0.0353(9) 0.0169(9)
C27 0.0611(11) 0.0642(12) 0.0140(6) -0.0078(6) -0.0104(6) 0.0245(9)
C28 0.0381(8) 0.0365(7) 0.0183(5) 0.0031(5) -0.0094(5) 0.0103(6)
C29 0.0406(8) 0.0323(7) 0.0262(6) 0.0155(5) -0.0046(5) 0.0062(6)
C30 0.0488(9) 0.0195(6) 0.0331(7) 0.0047(5) -0.0120(6) 0.0125(6)
C31 0.0703(13) 0.0115(5) 0.0643(12) 0.0071(6) -0.0290(10) -0.0002(6)
C32 0.1058(19) 0.0158(6) 0.0562(12) -0.0127(7) -0.0395(12) 0.0176(9)
C33 0.1012(19) 0.0175(7) 0.0720(14) -0.0076(8) -0.0529(14) -0.0077(9)
C34 0.0971(17) 0.0316(8) 0.0506(10) -0.0255(8) -0.0440(11) 0.0235(9)
C35 0.0696(12) 0.0311(7) 0.0383(8) -0.0136(6) -0.0359(9) 0.0107(8)
C36 0.0573(11) 0.0466(9) 0.0163(6) -0.0014(5) -0.0095(6) 0.0179(8)
C37 0.0402(8) 0.0291(6) 0.0236(6) 0.0050(5) -0.0118(5) 0.0094(6)
C38 0.0441(8) 0.0256(6) 0.0354(7) 0.0144(5) -0.0079(6) 0.0066(6)
C39 0.0534(10) 0.0184(6) 0.0451(9) 0.0006(6) -0.0136(7) 0.0166(6)
C40 0.0400(9) 0.0405(8) 0.0419(8) -0.0041(7) -0.0044(7) 0.0278(7)
C41 0.0652(13) 0.0755(14) 0.0386(9) -0.0100(9) 0.0057(9) 0.0537(12)
C42 0.107(2) 0.0624(14) 0.0440(10) -0.0341(10) -0.0255(12) 0.0627(15)
C43 0.109(2) 0.0848(17) 0.0334(9) -0.0378(11) -0.0205(11) 0.0647(16)
C44 0.0852(17) 0.108(2) 0.0197(7) -0.0065(10) 0.0139(9) 0.0576(16)
C45 0.0667(13) 0.0957(17) 0.0148(6) 0.0060(8) 0.0103(7) 0.0340(13)
C46 0.0487(11) 0.0958(17) 0.0323(8) 0.0378(10) 0.0176(8) 0.0108(11)
C47 0.0450(9) 0.0499(10) 0.0419(9) 0.0345(8) 0.0003(7) -0.0059(8)
C48 0.0594(12) 0.0355(9) 0.0786(14) 0.0384(9) -0.0226(11) -0.0224(8)
C49 0.0541(12) 0.0549(12) 0.1033(19) 0.0513(13) -0.0284(12) -0.0365(11)
C50 0.0658(14) 0.0298(8) 0.0848(16) 0.0178(9) -0.0382(13) -0.0295(9)
C51 0.0386(10) 0.0535(11) 0.0834(16) 0.0284(11) -0.0316(10) -0.0276(9)
C52 0.0405(9) 0.0349(8) 0.0538(10) 0.0038(7) -0.0295(8) -0.0089(7)
C53 0.0291(7) 0.0357(7) 0.0396(8) 0.0052(6) -0.0155(6) 0.0042(6)
C54 0.0237(7) 0.0546(10) 0.0464(9) 0.0089(8) -0.0038(6) 0.0148(7)
C55 0.0182(7) 0.0902(16) 0.0618(12) 0.0280(11) 0.0100(7) 0.0131(8)
C56 0.0458(11) 0.127(2) 0.0474(11) 0.0204(13) 0.0257(9) 0.0526(14)
C57 0.0560(13) 0.140(3) 0.0380(10) 0.0255(13) 0.0313(10) 0.0483(15)
C58 0.0396(10) 0.117(2) 0.0551(12) 0.0484(14) 0.0265(9) 0.0095(12)
C59 0.0292(9) 0.0917(18) 0.0791(16) 0.0546(14) 0.0047(9) -0.0183(10)
C60 0.0231(8) 0.0899(17) 0.0775(15) 0.0418(14) -0.0041(8) -0.0151(9)
C61 0.0099(4) 0.0119(4) 0.0104(4) 0.0008(3) 0.0003(3) -0.0003(3)
C62 0.0113(4) 0.0127(4) 0.0098(4) -0.0001(3) 0.0007(3) 0.0006(3)
C63 0.0114(4) 0.0125(4) 0.0106(4) -0.0001(3) -0.0006(3) -0.0001(3)
C64 0.0106(4) 0.0127(4) 0.0116(4) 0.0004(3) -0.0001(3) 0.0003(3)
C65 0.0104(4) 0.0113(4) 0.0114(4) -0.0005(3) 0.0009(3) 0.0003(3)
C66 0.0107(4) 0.0113(4) 0.0102(4) -0.0002(3) 0.0005(3) -0.0001(3)
C67 0.0104(4) 0.0144(4) 0.0124(4) -0.0013(3) 0.0016(3) -0.0010(3)
C68 0.0106(4) 0.0171(4) 0.0129(4) -0.0003(3) 0.0007(3) 0.0001(3)
C69 0.0106(4) 0.0264(5) 0.0136(4) -0.0022(4) -0.0003(3) 0.0013(4)
C70 0.0151(5) 0.0491(8) 0.0179(5) -0.0113(5) -0.0007(4) -0.0049(5)
C71 0.0123(5) 0.0325(6) 0.0184(5) -0.0025(4) 0.0031(4) -0.0022(4)
C72 0.0205(6) 0.0358(7) 0.0307(6) 0.0065(5) 0.0002(5) 0.0113(5)
C73 0.0138(4) 0.0165(4) 0.0106(4) -0.0013(3) 0.0015(3) -0.0004(3)
C74 0.0144(4) 0.0169(4) 0.0128(4) -0.0018(3) 0.0025(3) 0.0004(3)
C75 0.0165(5) 0.0192(5) 0.0163(4) -0.0026(4) 0.0054(4) 0.0014(4)
C76 0.0161(5) 0.0304(6) 0.0338(6) -0.0082(5) 0.0066(5) 0.0006(4)
C77 0.0344(7) 0.0325(6) 0.0163(5) 0.0002(4) 0.0107(5) 0.0067(5)
C78 0.0275(6) 0.0198(5) 0.0278(6) -0.0060(4) 0.0102(5) 0.0001(4)
C79 0.0131(4) 0.0170(4) 0.0112(4) -0.0010(3) -0.0017(3) -0.0012(3)
C80 0.0187(5) 0.0213(5) 0.0163(5) -0.0061(4) -0.0058(4) 0.0019(4)
C81 0.0299(7) 0.0339(7) 0.0260(6) -0.0174(5) -0.0143(5) 0.0111(5)
C82 0.0431(9) 0.1394(17) 0.0436(9) -0.0560(11) -0.0116(7) 0.0321(11)
C83 0.1167(19) 0.0192(7) 0.0848(15) -0.0062(8) -0.0812(15) -0.0005(9)
C84 0.0253(6) 0.0257(6) 0.0166(5) -0.0019(4) -0.0075(4) -0.0028(4)
C85 0.0106(4) 0.0173(4) 0.0131(4) -0.0005(3) -0.0006(3) 0.0010(3)
C86 0.0110(4) 0.0187(5) 0.0169(4) 0.0006(4) -0.0009(3) -0.0009(3)
C87 0.0110(4) 0.0255(5) 0.0185(5) -0.0006(4) -0.0008(3) -0.0033(4)
C88 0.0164(5) 0.0365(7) 0.0255(6) -0.0089(5) -0.0037(4) -0.0042(5)
C89 0.0204(6) 0.0381(7) 0.0285(6) 0.0055(5) 0.0021(5) -0.0106(5)
C90 0.0120(5) 0.0312(6) 0.0268(6) -0.0020(5) -0.0008(4) 0.0022(4)
C91 0.0116(4) 0.0149(4) 0.0125(4) -0.0012(3) 0.0009(3) 0.0018(3)
C92 0.0129(4) 0.0165(4) 0.0141(4) -0.0010(3) 0.0020(3) 0.0013(3)
C93 0.0130(4) 0.0213(5) 0.0146(4) -0.0009(4) 0.0037(3) 0.0025(4)
C94 0.0130(5) 0.0391(7) 0.0248(6) -0.0047(5) 0.0033(4) 0.0014(5)
C95 0.0220(5) 0.0240(5) 0.0237(5) -0.0085(4) 0.0070(4) 0.0016(4)
C96 0.0313(7) 0.0309(6) 0.0208(5) 0.0062(5) 0.0111(5) 0.0080(5)
C97 0.0116(4) 0.0131(4) 0.0119(4) -0.0022(3) 0.0005(3) -0.0003(3)
C98 0.0141(4) 0.0157(4) 0.0119(4) -0.0017(3) 0.0006(3) -0.0018(3)
C99 0.0163(5) 0.0202(5) 0.0109(4) -0.0035(3) 0.0006(3) -0.0019(4)
C100 0.0238(6) 0.0701(11) 0.0232(6) -0.0232(7) 0.0083(5) -0.0057(7)
C101 0.0252(6) 0.0186(5) 0.0181(5) -0.0032(4) -0.0038(4) -0.0043(4)
C102 0.0434(8) 0.0240(6) 0.0190(5) 0.0045(4) -0.0126(5) -0.0040(5)
C103 0.0114(4) 0.0129(4) 0.0103(4) -0.0011(3) 0.0010(3) 0.0011(3)
C104 0.0123(4) 0.0132(4) 0.0103(4) -0.0004(3) 0.0014(3) 0.0002(3)
C105 0.0129(4) 0.0132(4) 0.0108(4) -0.0006(3) 0.0000(3) 0.0006(3)
C106 0.0119(4) 0.0130(4) 0.0119(4) -0.0014(3) 0.0003(3) 0.0004(3)
C107 0.0123(4) 0.0119(4) 0.0116(4) -0.0006(3) 0.0017(3) 0.0000(3)
C108 0.0122(4) 0.0118(4) 0.0108(4) 0.0001(3) 0.0012(3) 0.0009(3)
C109 0.0115(4) 0.0164(4) 0.0132(4) 0.0012(3) 0.0020(3) 0.0019(3)
C110 0.0114(4) 0.0183(4) 0.0141(4) 0.0008(3) 0.0014(3) 0.0022(3)
C111 0.0112(4) 0.0260(5) 0.0156(4) 0.0006(4) -0.0001(3) 0.0010(4)
C112 0.0173(5) 0.0393(7) 0.0169(5) 0.0045(5) -0.0023(4) 0.0057(5)
C113 0.0192(6) 0.0316(6) 0.0302(6) -0.0011(5) -0.0016(5) -0.0067(5)
C114 0.0136(5) 0.0382(7) 0.0194(5) 0.0008(5) 0.0035(4) 0.0051(4)
C115 0.0141(4) 0.0169(4) 0.0114(4) 0.0015(3) 0.0021(3) 0.0012(3)
C116 0.0150(4) 0.0185(5) 0.0125(4) 0.0017(3) 0.0033(3) -0.0006(4)
C117 0.0186(5) 0.0206(5) 0.0148(4) 0.0026(4) 0.0056(4) -0.0023(4)
C118 0.0175(6) 0.0472(8) 0.0303(6) 0.0128(6) 0.0039(5) -0.0064(5)
C119 0.0370(7) 0.0208(5) 0.0316(6) 0.0034(5) 0.0175(5) -0.0018(5)
C120 0.0344(7) 0.0290(6) 0.0159(5) -0.0002(4) 0.0110(5) -0.0061(5)
C121 0.0145(4) 0.0178(4) 0.0118(4) -0.0007(3) -0.0015(3) 0.0017(3)
C122 0.0191(5) 0.0192(5) 0.0176(5) 0.0032(4) -0.0049(4) -0.0005(4)
C123 0.0294(6) 0.0276(6) 0.0238(6) 0.0116(5) -0.0111(5) -0.0051(5)
C124 0.0397(10) 0.116(2) 0.0341(9) 0.0418(11) -0.0067(7) -0.0194(11)
C125 0.108(2) 0.0231(7) 0.0813(15) -0.0028(8) -0.0685(15) 0.0163(10)
C126 0.0313(7) 0.0326(6) 0.0177(5) 0.0043(5) -0.0089(5) -0.0022(5)
C127 0.0125(4) 0.0176(4) 0.0133(4) -0.0014(3) 0.0000(3) -0.0010(3)
C128 0.0127(4) 0.0186(5) 0.0164(4) -0.0022(4) -0.0012(3) -0.0004(3)
C129 0.0125(4) 0.0204(5) 0.0185(5) -0.0020(4) -0.0014(3) 0.0014(4)
C130 0.0189(5) 0.0339(6) 0.0242(6) 0.0044(5) -0.0048(4) 0.0044(5)
C131 0.0153(5) 0.0251(6) 0.0323(6) -0.0035(5) -0.0028(4) -0.0022(4)
C132 0.0177(5) 0.0314(6) 0.0271(6) -0.0082(5) 0.0016(4) 0.0040(4)
C133 0.0136(4) 0.0148(4) 0.0129(4) 0.0004(3) 0.0016(3) -0.0017(3)
C134 0.0151(4) 0.0155(4) 0.0141(4) 0.0003(3) 0.0035(3) -0.0013(3)
C135 0.0157(5) 0.0185(5) 0.0155(4) 0.0002(4) 0.0046(3) -0.0017(4)
C136 0.0157(5) 0.0392(7) 0.0247(6) 0.0061(5) 0.0043(4) -0.0020(5)
C137 0.0331(7) 0.0277(6) 0.0191(5) -0.0057(4) 0.0107(5) -0.0073(5)
C138 0.0245(6) 0.0203(5) 0.0256(6) 0.0057(4) 0.0102(4) -0.0012(4)
C139 0.0141(4) 0.0128(4) 0.0131(4) 0.0014(3) 0.0003(3) 0.0004(3)
C140 0.0170(5) 0.0145(4) 0.0125(4) 0.0013(3) 0.0006(3) -0.0007(3)
C141 0.0222(5) 0.0178(5) 0.0118(4) 0.0029(3) -0.0005(4) -0.0023(4)
C142 0.0259(6) 0.0320(6) 0.0225(5) 0.0121(5) 0.0021(4) -0.0058(5)
C143 0.0216(6) 0.0323(6) 0.0224(5) 0.0115(5) -0.0026(4) 0.0002(5)
C144 0.0588(10) 0.0282(6) 0.0162(5) -0.0042(5) -0.0082(6) 0.0031(6)
C145 0.0293(11) 0.0454(13) 0.091(2) 0.0069(13) 0.0178(12) 0.0048(9)
C146 0.0302(12) 0.0674(19) 0.092(2) -0.0102(16) -0.0101(13) 0.0069(11)
C147 0.0374(15) 0.058(2) 0.136(4) -0.044(2) -0.0314(18) 0.0209(14)
C148 0.0384(14) 0.0595(17) 0.119(3) -0.0494(19) -0.0144(16) 0.0105(12)
C149 0.0450(15) 0.0415(13) 0.091(3) -0.0198(15) 0.0032(15) 0.0008(11)
C150 0.0420(13) 0.0293(10) 0.087(2) 0.0049(12) 0.0226(13) 0.0056(9)

loop_
_atom_type_symbol
_atom_type_description
_atom_type_scat_dispersion_real
_atom_type_scat_dispersion_imag
_atom_type_scat_source
C C 0.0040 0.0020 'International Tables Vol C Tables 4.2.6.8 and 6.1.1.4'
H H 0.0000 0.0000 'International Tables Vol C Tables 4.2.6.8 and 6.1.1.4'
S S 0.1430 0.1480 'International Tables Vol C Tables 4.2.6.8 and 6.1.1.4'

loop_
_geom_angle_atom_site_label_1
_geom_angle_atom_site_label_2
_geom_angle_atom_site_label_3
_geom_angle
C2 C1 C9 119.43(18)
C2 C1 C6 120.3(2)
C9 C1 C6 108.6(2)
C1 C2 C3 119.79(18)
C1 C2 C12 120.2(2)
C3 C2 C12 107.84(19)
C4 C3 C14 119.9(2)
C4 C3 C2 119.8(2)
C14 C3 C2 108.11(16)
C3 C4 C5 120.0(3)
C3 C4 C17 119.3(3)
C5 C4 C17 108.97(19)
C6 C5 C4 121.12(19)
C6 C5 C19 119.3(2)
C4 C5 C19 107.6(2)
C5 C6 C7 121.15(19)
C5 C6 C1 119.0(2)
C7 C6 C1 107.6(2)
C21 C7 C6 119.6(2)
C21 C7 C8 119.7(3)
C6 C7 C8 108.9(2)
C24 C8 C7 121.0(2)
C24 C8 C9 120.5(2)
C7 C8 C9 106.1(3)
C10 C9 C1 121.3(2)
C10 C9 C8 117.9(3)
C1 C9 C8 108.9(2)
C9 C10 C26 120.49(19)
C9 C10 C11 119.34(19)
C26 C10 C11 108.24(17)
C12 C11 C28 120.11(15)
C12 C11 C10 119.40(16)
C28 C11 C10 108.73(15)
C11 C12 C13 119.86(15)
C11 C12 C2 120.35(17)
C13 C12 C2 107.93(16)
C30 C13 C12 120.71(14)
C30 C13 C14 118.73(17)
C12 C13 C14 108.68(17)
C15 C14 C3 120.69(18)
C15 C14 C13 119.6(2)
C3 C14 C13 107.44(19)
C14 C15 C32 121.00(18)
C14 C15 C16 118.9(3)
C32 C15 C16 108.6(2)
C17 C16 C34 121.23(18)
C17 C16 C15 120.1(2)
C34 C16 C15 106.8(2)
C16 C17 C4 121.09(18)
C16 C17 C18 119.7(2)
C4 C17 C18 107.0(2)
C36 C18 C19 120.36(18)
C36 C18 C17 119.8(2)
C19 C18 C17 107.9(2)
C20 C19 C18 120.62(18)
C20 C19 C5 118.5(2)
C18 C19 C5 108.5(2)
C19 C20 C21 120.97(18)
C19 C20 C38 119.17(18)
C21 C20 C38 108.03(19)
C7 C21 C20 120.4(3)
C7 C21 C22 119.4(2)
C20 C21 C22 108.07(17)
C23 C22 C39 120.3(2)
C23 C22 C21 120.6(2)
C39 C22 C21 107.13(18)
C22 C23 C42 120.3(2)
C22 C23 C24 119.8(3)
C42 C23 C24 107.9(2)
C8 C24 C25 120.8(2)
C8 C24 C23 119.5(2)
C25 C24 C23 108.0(3)
C26 C25 C24 120.3(3)
C26 C25 C43 119.2(3)
C24 C25 C43 108.7(2)
C25 C26 C10 120.0(2)
C25 C26 C27 119.5(2)
C10 C26 C27 107.93(15)
C45 C27 C28 120.1(2)
C45 C27 C26 120.49(18)
C28 C27 C26 107.40(17)
C29 C28 C11 119.86(14)
C29 C28 C27 120.10(16)
C11 C28 C27 107.69(15)
C28 C29 C30 119.71(15)
C28 C29 C47 119.52(16)
C30 C29 C47 108.78(15)
C13 C30 C29 119.75(15)
C13 C30 C31 119.75(16)
C29 C30 C31 108.16(17)
C32 C31 C30 120.1(2)
C32 C31 C48 120.7(2)
C30 C31 C48 107.05(17)
C31 C32 C15 120.7(2)
C31 C32 C33 119.1(3)
C15 C32 C33 108.5(2)
C50 C33 C34 121.0(2)
C50 C33 C32 120.0(2)
C34 C33 C32 107.3(3)
C35 C34 C33 120.1(3)
C35 C34 C16 119.4(2)
C33 C34 C16 108.72(19)
C34 C35 C52 120.1(2)
C34 C35 C36 119.6(2)
C52 C35 C36 108.03(14)
C18 C36 C37 120.08(18)
C18 C36 C35 120.25(16)
C37 C36 C35 107.58(17)
C38 C37 C53 119.99(15)
C38 C37 C36 120.01(16)
C53 C37 C36 107.88(14)
C37 C38 C20 119.74(16)
C37 C38 C39 119.68(16)
C20 C38 C39 108.77(16)
C40 C39 C22 120.44(18)
C40 C39 C38 119.62(15)
C22 C39 C38 108.00(18)
C39 C40 C54 120.71(16)
C39 C40 C41 118.50(19)
C54 C40 C41 108.62(19)
C42 C41 C56 121.1(2)
C42 C41 C40 119.3(2)
C56 C41 C40 107.1(2)
C41 C42 C23 121.1(2)
C41 C42 C43 118.6(3)
C23 C42 C43 108.7(3)
C44 C43 C25 121.0(2)
C44 C43 C42 120.2(3)
C25 C43 C42 106.6(3)
C43 C44 C57 120.9(2)
C43 C44 C45 120.0(3)
C57 C44 C45 107.1(3)
C27 C45 C46 120.04(19)
C27 C45 C44 119.8(3)
C46 C45 C44 108.2(2)
C47 C46 C45 121.21(19)
C47 C46 C58 118.5(2)
C45 C46 C58 108.2(2)
C46 C47 C48 120.90(19)
C46 C47 C29 119.02(19)
C48 C47 C29 107.77(19)
C49 C48 C47 120.4(3)
C49 C48 C31 119.3(2)
C47 C48 C31 108.24(17)
C48 C49 C50 119.9(3)
C48 C49 C59 119.4(3)
C50 C49 C59 108.9(2)
C33 C50 C49 121.1(2)
C33 C50 C51 120.1(2)
C49 C50 C51 106.6(3)
C52 C51 C60 120.6(2)
C52 C51 C50 118.7(3)
C60 C51 C50 108.8(2)
C51 C52 C35 119.97(18)
C51 C52 C53 120.2(2)
C35 C52 C53 107.88(16)
C54 C53 C37 120.16(16)
C54 C53 C52 119.11(16)
C37 C53 C52 108.63(16)
C53 C54 C40 119.84(17)
C53 C54 C55 119.97(19)
C40 C54 C55 108.24(18)
C60 C55 C56 119.6(2)
C60 C55 C54 120.3(2)
C56 C55 C54 107.8(2)
C57 C56 C55 120.5(3)
C57 C56 C41 119.4(3)
C55 C56 C41 108.28(18)
C56 C57 C58 119.5(3)
C56 C57 C44 119.7(3)
C58 C57 C44 108.9(2)
C59 C58 C57 121.1(2)
C59 C58 C46 119.5(3)
C57 C58 C46 107.5(3)
C58 C59 C49 121.2(2)
C58 C59 C60 119.1(3)
C49 C59 C60 107.5(2)
C55 C60 C51 119.85(19)
C55 C60 C59 120.2(3)
C51 C60 C59 108.1(2)
C62 C61 C66 119.95(9)
C62 C61 C67 118.84(9)
C66 C61 C67 121.21(9)
C61 C62 C63 120.06(9)
C61 C62 C73 120.93(9)
C63 C62 C73 118.99(9)
C64 C63 C62 120.01(9)
C64 C63 C79 118.51(9)
C62 C63 C79 121.44(9)
C63 C64 C65 119.84(9)
C63 C64 C85 120.92(9)
C65 C64 C85 119.19(9)
C66 C65 C64 119.99(9)
C66 C65 C91 118.52(9)
C64 C65 C91 121.46(9)
C65 C66 C61 120.14(9)
C65 C66 C97 121.11(9)
C61 C66 C97 118.75(9)
C68 C67 C61 125.93(9)
C68 C67 H67 117.0
C61 C67 H67 117.0
C67 C68 C69 126.59(9)
C67 C68 H68 116.7
C69 C68 H68 116.7
C68 C69 C71 112.90(9)
C68 C69 C70 108.51(9)
C71 C69 C70 109.09(10)
C68 C69 C72 107.79(10)
C71 C69 C72 109.38(10)
C70 C69 C72 109.10(10)
C69 C70 H70A 109.5
C69 C70 H70B 109.5
H70A C70 H70B 109.5
C69 C70 H70C 109.5
H70A C70 H70C 109.5
H70B C70 H70C 109.5
C69 C71 H71A 109.5
C69 C71 H71B 109.5
H71A C71 H71B 109.5
C69 C71 H71C 109.5
H71A C71 H71C 109.5
H71B C71 H71C 109.5
C69 C72 H72A 109.5
C69 C72 H72B 109.5
H72A C72 H72B 109.5
C69 C72 H72C 109.5
H72A C72 H72C 109.5
H72B C72 H72C 109.5
C74 C73 C62 126.15(9)
C74 C73 H73 116.9
C62 C73 H73 116.9
C73 C74 C75 126.71(10)
C73 C74 H74 116.6
C75 C74 H74 116.6
C74 C75 C77 112.72(9)
C74 C75 C76 109.36(9)
C77 C75 C76 108.50(10)
C74 C75 C78 107.64(9)
C77 C75 C78 109.68(10)
C76 C75 C78 108.88(10)
C75 C76 H76A 109.5
C75 C76 H76B 109.5
H76A C76 H76B 109.5
C75 C76 H76C 109.5
H76A C76 H76C 109.5
H76B C76 H76C 109.5
C75 C77 H77A 109.5
C75 C77 H77B 109.5
H77A C77 H77B 109.5
C75 C77 H77C 109.5
H77A C77 H77C 109.5
H77B C77 H77C 109.5
C75 C78 H78A 109.5
C75 C78 H78B 109.5
H78A C78 H78B 109.5
C75 C78 H78C 109.5
H78A C78 H78C 109.5
H78B C78 H78C 109.5
C80 C79 C63 126.71(10)
C80 C79 H79 116.6
C63 C79 H79 116.6
C79 C80 C81 126.07(11)
C79 C80 H80 117.0
C81 C80 H80 117.0
C80 C81 C84 113.15(10)
C80 C81 C82 108.93(13)
C84 C81 C82 108.04(15)
C80 C81 C83 106.45(13)
C84 C81 C83 108.70(14)
C82 C81 C83 111.6(2)
C81 C82 H82A 109.5
C81 C82 H82B 109.5
H82A C82 H82B 109.5
C81 C82 H82C 109.5
H82A C82 H82C 109.5
H82B C82 H82C 109.5
C81 C83 H83A 109.5
C81 C83 H83B 109.5
H83A C83 H83B 109.5
C81 C83 H83C 109.5
H83A C83 H83C 109.5
H83B C83 H83C 109.5
C81 C84 H84A 109.5
C81 C84 H84B 109.5
H84A C84 H84B 109.5
C81 C84 H84C 109.5
H84A C84 H84C 109.5
H84B C84 H84C 109.5
C86 C85 C64 126.20(10)
C86 C85 H85 116.9
C64 C85 H85 116.9
C85 C86 C87 126.92(10)
C85 C86 H86 116.5
C87 C86 H86 116.5
C86 C87 C90 112.55(10)
C86 C87 C88 108.78(10)
C90 C87 C88 109.15(10)
C86 C87 C89 108.02(10)
C90 C87 C89 109.59(11)
C88 C87 C89 108.67(11)
C87 C88 H88A 109.5
C87 C88 H88B 109.5
H88A C88 H88B 109.5
C87 C88 H88C 109.5
H88A C88 H88C 109.5
H88B C88 H88C 109.5
C87 C89 H89A 109.5
C87 C89 H89B 109.5
H89A C89 H89B 109.5
C87 C89 H89C 109.5
H89A C89 H89C 109.5
H89B C89 H89C 109.5
C87 C90 H90A 109.5
C87 C90 H90B 109.5
H90A C90 H90B 109.5
C87 C90 H90C 109.5
H90A C90 H90C 109.5
H90B C90 H90C 109.5
C92 C91 C65 126.29(9)
C92 C91 H91 116.9
C65 C91 H91 116.9
C91 C92 C93 126.60(10)
C91 C92 H92 116.7
C93 C92 H92 116.7
C92 C93 C95 112.77(9)
C92 C93 C96 107.82(9)
C95 C93 C96 109.76(10)
C92 C93 C94 108.73(9)
C95 C93 C94 108.60(10)
C96 C93 C94 109.10(10)
C93 C94 H94A 109.5
C93 C94 H94B 109.5
H94A C94 H94B 109.5
C93 C94 H94C 109.5
H94A C94 H94C 109.5
H94B C94 H94C 109.5
C93 C95 H95A 109.5
C93 C95 H95B 109.5
H95A C95 H95B 109.5
C93 C95 H95C 109.5
H95A C95 H95C 109.5
H95B C95 H95C 109.5
C93 C96 H96A 109.5
C93 C96 H96B 109.5
H96A C96 H96B 109.5
C93 C96 H96C 109.5
H96A C96 H96C 109.5
H96B C96 H96C 109.5
C98 C97 C66 124.76(9)
C98 C97 H97 117.6
C66 C97 H97 117.6
C97 C98 C99 127.17(10)
C97 C98 H98 116.4
C99 C98 H98 116.4
C98 C99 C101 112.90(9)
C98 C99 C100 108.81(10)
C101 C99 C100 108.47(11)
C98 C99 C102 107.89(9)
C101 C99 C102 109.41(10)
C100 C99 C102 109.32(12)
C99 C100 H10G 109.5
C99 C100 H10H 109.5
H10G C100 H10H 109.5
C99 C100 H10I 109.5
H10G C100 H10I 109.5
H10H C100 H10I 109.5
C99 C101 H10A 109.5
C99 C101 H10B 109.5
H10A C101 H10B 109.5
C99 C101 H10C 109.5
H10A C101 H10C 109.5
H10B C101 H10C 109.5
C99 C102 H10D 109.5
C99 C102 H10E 109.5
H10D C102 H10E 109.5
C99 C102 H10F 109.5
H10D C102 H10F 109.5
H10E C102 H10F 109.5
C104 C103 C108 119.98(9)
C104 C103 C109 118.32(9)
C108 C103 C109 121.67(9)
C103 C104 C105 120.31(9)
C103 C104 C115 120.73(9)
C105 C104 C115 118.94(9)
C104 C105 C106 119.69(9)
C104 C105 C121 121.74(9)
C106 C105 C121 118.51(9)
C107 C106 C105 120.02(9)
C107 C106 C127 118.93(9)
C105 C106 C127 121.04(9)
C108 C107 C106 120.14(9)
C108 C107 C133 118.88(9)
C106 C107 C133 120.96(9)
C107 C108 C103 119.84(9)
C107 C108 C139 121.92(9)
C103 C108 C139 118.24(9)
C110 C109 C103 127.08(9)
C110 C109 H109 116.5
C103 C109 H109 116.5
C109 C110 C111 126.07(10)
C109 C110 H110 117.0
C111 C110 H110 117.0
C110 C111 C114 112.38(9)
C110 C111 C112 109.21(9)
C114 C111 C112 109.00(10)
C110 C111 C113 108.06(10)
C114 C111 C113 109.61(10)
C112 C111 C113 108.51(10)
C111 C112 H11G 109.5
C111 C112 H11H 109.5
H11G C112 H11H 109.5
C111 C112 H11I 109.5
H11G C112 H11I 109.5
H11H C112 H11I 109.5
C111 C113 H11D 109.5
C111 C113 H11E 109.5
H11D C113 H11E 109.5
C111 C113 H11F 109.5
H11D C113 H11F 109.5
H11E C113 H11F 109.5
C111 C114 H11J 109.5
C111 C114 H11K 109.5
H11J C114 H11K 109.5
C111 C114 H11L 109.5
H11J C114 H11L 109.5
H11K C114 H11L 109.5
C116 C115 C104 126.14(9)
C116 C115 H115 116.9
C104 C115 H115 116.9
C115 C116 C117 126.54(10)
C115 C116 H116 116.7
C117 C116 H116 116.7
C116 C117 C120 112.59(10)
C116 C117 C118 109.47(9)
C120 C117 C118 108.57(11)
C116 C117 C119 107.80(9)
C120 C117 C119 109.47(10)
C118 C117 C119 108.89(11)
C117 C118 H11P 109.5
C117 C118 H11Q 109.5
H11P C118 H11Q 109.5
C117 C118 H11R 109.5
H11P C118 H11R 109.5
H11Q C118 H11R 109.5
C117 C119 H11M 109.5
C117 C119 H11N 109.5
H11M C119 H11N 109.5
C117 C119 H11O 109.5
H11M C119 H11O 109.5
H11N C119 H11O 109.5
C117 C120 H12E 109.5
C117 C120 H12F 109.5
H12E C120 H12F 109.5
C117 C120 H12G 109.5
H12E C120 H12G 109.5
H12F C120 H12G 109.5
C122 C121 C105 127.71(10)
C122 C121 H121 116.1
C105 C121 H121 116.1
C121 C122 C123 125.96(11)
C121 C122 H122 117.0
C123 C122 H122 117.0
C125 C123 C122 107.44(13)
C125 C123 C126 109.60(14)
C122 C123 C126 113.54(10)
C125 C123 C124 110.10(19)
C122 C123 C124 108.56(12)
C126 C123 C124 107.58(14)
C123 C124 H12K 109.5
C123 C124 H12L 109.5
H12K C124 H12L 109.5
C123 C124 H12M 109.5
H12K C124 H12M 109.5
H12L C124 H12M 109.5
C123 C125 H12N 109.5
C123 C125 H12O 109.5
H12N C125 H12O 109.5
C123 C125 H12P 109.5
H12N C125 H12P 109.5
H12O C125 H12P 109.5
C123 C126 H12H 109.5
C123 C126 H12I 109.5
H12H C126 H12I 109.5
C123 C126 H12J 109.5
H12H C126 H12J 109.5
H12I C126 H12J 109.5
C128 C127 C106 124.78(10)
C128 C127 H127 117.6
C106 C127 H127 117.6
C127 C128 C129 127.70(10)
C127 C128 H128 116.1
C129 C128 H128 116.1
C128 C129 C131 112.83(9)
C128 C129 C130 108.96(10)
C131 C129 C130 109.48(10)
C128 C129 C132 107.74(9)
C131 C129 C132 109.42(10)
C130 C129 C132 108.29(10)
C129 C130 H13G 109.5
C129 C130 H13H 109.5
H13G C130 H13H 109.5
C129 C130 H13I 109.5
H13G C130 H13I 109.5
H13H C130 H13I 109.5
C129 C131 H13M 109.5
C129 C131 H13N 109.5
H13M C131 H13N 109.5
C129 C131 H13O 109.5
H13M C131 H13O 109.5
H13N C131 H13O 109.5
C129 C132 H13S 109.5
C129 C132 H13T 109.5
H13S C132 H13T 109.5
C129 C132 H13U 109.5
H13S C132 H13U 109.5
H13T C132 H13U 109.5
C134 C133 C107 125.50(10)
C134 C133 H133 117.3
C107 C133 H133 117.3
C133 C134 C135 127.21(10)
C133 C134 H134 116.4
C135 C134 H134 116.4
C134 C135 C138 113.18(9)
C134 C135 C137 107.57(9)
C138 C135 C137 109.42(10)
C134 C135 C136 108.90(9)
C138 C135 C136 109.03(10)
C137 C135 C136 108.65(10)
C135 C136 H13J 109.5
C135 C136 H13K 109.5
H13J C136 H13K 109.5
C135 C136 H13L 109.5
H13J C136 H13L 109.5
H13K C136 H13L 109.5
C135 C137 H13P 109.5
C135 C137 H13Q 109.5
H13P C137 H13Q 109.5
C135 C137 H13R 109.5
H13P C137 H13R 109.5
H13Q C137 H13R 109.5
C135 C138 H13D 109.5
C135 C138 H13E 109.5
H13D C138 H13E 109.5
C135 C138 H13F 109.5
H13D C138 H13F 109.5
H13E C138 H13F 109.5
C140 C139 C108 126.06(10)
C140 C139 H139 117.0
C108 C139 H139 117.0
C139 C140 C141 126.58(10)
C139 C140 H140 116.7
C141 C140 H140 116.7
C140 C141 C143 113.03(9)
C140 C141 C144 108.05(10)
C143 C141 C144 108.95(11)
C140 C141 C142 108.50(9)
C143 C141 C142 109.04(10)
C144 C141 C142 109.21(11)
C141 C142 H14B 109.5
C141 C142 H14C 109.5
H14B C142 H14C 109.5
C141 C142 H14D 109.5
H14B C142 H14D 109.5
H14C C142 H14D 109.5
C141 C143 H14E 109.5
C141 C143 H14F 109.5
H14E C143 H14F 109.5
C141 C143 H14G 109.5
H14E C143 H14G 109.5
H14F C143 H14G 109.5
C141 C144 H14H 109.5
C141 C144 H14I 109.5
H14H C144 H14I 109.5
C141 C144 H14J 109.5
H14H C144 H14J 109.5
H14I C144 H14J 109.5
C150 C145 C146 120.2(3)
C150 C145 H145 119.9
C146 C145 H145 119.9
C147 C146 C145 119.7(4)
C147 C146 H146 120.2
C145 C146 H146 120.2
C146 C147 C148 120.0(3)
C146 C147 H147 120.0
C148 C147 H147 120.0
C147 C148 C149 119.9(3)
C147 C148 H148 120.0
C149 C148 H148 120.0
C150 C149 C148 119.0(4)
C150 C149 H149 120.5
C148 C149 H149 120.5
C145 C150 C149 121.0(3)
C145 C150 H150 119.5
C149 C150 H150 119.5
C156 C151 C152 119.8(6)
C156 C151 H151 120.1
C152 C151 H151 120.1
C153 C152 C151 119.6(6)
C153 C152 H152 120.2
C151 C152 H152 120.2
C152 C153 C154 120.1(6)
C152 C153 H153 119.9
C154 C153 H153 119.9
C153 C154 C155 120.0(6)
C153 C154 H154 120.0
C155 C154 H154 120.0
C156 C155 C154 118.5(7)
C156 C155 H155 120.8
C154 C155 H155 120.8
C151 C156 C155 121.4(7)
C151 C156 H156 119.3
C155 C156 H156 119.3
S1 C157 S2 166.1(17)

loop_
_geom_bond_atom_site_label_1
_geom_bond_atom_site_label_2
_geom_bond_distance
C1 C2 1.384(4)
C1 C9 1.420(4)
C1 C6 1.458(3)
C2 C3 1.455(4)
C2 C12 1.457(2)
C3 C4 1.396(3)
C3 C14 1.450(4)
C4 C5 1.423(4)
C4 C17 1.444(4)
C5 C6 1.394(4)
C5 C19 1.456(3)
C6 C7 1.446(4)
C7 C21 1.370(3)
C7 C8 1.458(4)
C8 C24 1.371(4)
C8 C9 1.479(3)
C9 C10 1.401(3)
C10 C26 1.436(3)
C10 C11 1.450(2)
C11 C12 1.380(2)
C11 C28 1.445(2)
C12 C13 1.436(3)
C13 C30 1.379(3)
C13 C14 1.459(2)
C14 C15 1.380(4)
C15 C32 1.392(4)
C15 C16 1.472(3)
C16 C17 1.365(4)
C16 C34 1.446(4)
C17 C18 1.466(3)
C18 C36 1.371(3)
C18 C19 1.421(3)
C19 C20 1.410(3)
C20 C21 1.435(3)
C20 C38 1.442(3)
C21 C22 1.481(4)
C22 C23 1.358(3)
C22 C39 1.443(3)
C23 C42 1.407(4)
C23 C24 1.472(4)
C24 C25 1.414(4)
C25 C26 1.398(3)
C25 C43 1.456(5)
C26 C27 1.474(3)
C27 C45 1.368(3)
C27 C28 1.458(2)
C28 C29 1.391(2)
C29 C30 1.446(2)
C29 C47 1.448(3)
C30 C31 1.449(2)
C31 C32 1.365(3)
C31 C48 1.477(4)
C32 C33 1.478(3)
C33 C50 1.363(4)
C33 C34 1.421(4)
C34 C35 1.391(2)
C35 C52 1.446(3)
C35 C36 1.462(3)
C36 C37 1.454(2)
C37 C38 1.390(2)
C37 C53 1.445(2)
C38 C39 1.451(2)
C39 C40 1.383(3)
C40 C54 1.437(3)
C40 C41 1.459(3)
C41 C42 1.387(4)
C41 C56 1.458(4)
C42 C43 1.467(3)
C43 C44 1.373(5)
C44 C57 1.450(4)
C44 C45 1.469(3)
C45 C46 1.424(4)
C46 C47 1.401(3)
C46 C58 1.471(3)
C47 C48 1.441(3)
C48 C49 1.382(3)
C49 C50 1.446(4)
C49 C59 1.446(4)
C50 C51 1.475(3)
C51 C52 1.389(3)
C51 C60 1.421(4)
C52 C53 1.448(2)
C53 C54 1.382(3)
C54 C55 1.454(3)
C55 C60 1.376(4)
C55 C56 1.451(4)
C56 C57 1.389(3)
C57 C58 1.430(4)
C58 C59 1.385(4)
C59 C60 1.464(3)
C61 C62 1.4105(13)
C61 C66 1.4126(13)
C61 C67 1.4826(14)
C62 C63 1.4145(14)
C62 C73 1.4848(14)
C63 C64 1.4140(14)
C63 C79 1.4805(14)
C64 C65 1.4148(13)
C64 C85 1.4854(14)
C65 C66 1.4118(13)
C65 C91 1.4815(14)
C66 C97 1.4854(13)
C67 C68 1.3374(14)
C67 H67 0.9500
C68 C69 1.5118(15)
C68 H68 0.9500
C69 C71 1.5270(16)
C69 C70 1.5354(16)
C69 C72 1.5364(18)
C70 H70A 0.9800
C70 H70B 0.9800
C70 H70C 0.9800
C71 H71A 0.9800
C71 H71B 0.9800
C71 H71C 0.9800
C72 H72A 0.9800
C72 H72B 0.9800
C72 H72C 0.9800
C73 C74 1.3350(15)
C73 H73 0.9500
C74 C75 1.5151(15)
C74 H74 0.9500
C75 C77 1.5278(17)
C75 C76 1.5332(17)
C75 C78 1.5391(17)
C76 H76A 0.9800
C76 H76B 0.9800
C76 H76C 0.9800
C77 H77A 0.9800
C77 H77B 0.9800
C77 H77C 0.9800
C78 H78A 0.9800
C78 H78B 0.9800
C78 H78C 0.9800
C79 C80 1.3309(15)
C79 H79 0.9500
C80 C81 1.5113(16)
C80 H80 0.9500
C81 C84 1.5186(18)
C81 C82 1.531(3)
C81 C83 1.543(3)
C82 H82A 0.9800
C82 H82B 0.9800
C82 H82C 0.9800
C83 H83A 0.9800
C83 H83B 0.9800
C83 H83C 0.9800
C84 H84A 0.9800
C84 H84B 0.9800
C84 H84C 0.9800
C85 C86 1.3356(15)
C85 H85 0.9500
C86 C87 1.5168(15)
C86 H86 0.9500
C87 C90 1.5291(18)
C87 C88 1.5369(17)
C87 C89 1.5391(18)
C88 H88A 0.9800
C88 H88B 0.9800
C88 H88C 0.9800
C89 H89A 0.9800
C89 H89B 0.9800
C89 H89C 0.9800
C90 H90A 0.9800
C90 H90B 0.9800
C90 H90C 0.9800
C91 C92 1.3368(14)
C91 H91 0.9500
C92 C93 1.5134(15)
C92 H92 0.9500
C93 C95 1.5272(17)
C93 C96 1.5320(17)
C93 C94 1.5367(16)
C94 H94A 0.9800
C94 H94B 0.9800
C94 H94C 0.9800
C95 H95A 0.9800
C95 H95B 0.9800
C95 H95C 0.9800
C96 H96A 0.9800
C96 H96B 0.9800
C96 H96C 0.9800
C97 C98 1.3352(14)
C97 H97 0.9500
C98 C99 1.5130(14)
C98 H98 0.9500
C99 C101 1.5222(16)
C99 C100 1.5304(17)
C99 C102 1.5346(17)
C100 H10G 0.9800
C100 H10H 0.9800
C100 H10I 0.9800
C101 H10A 0.9800
C101 H10B 0.9800
C101 H10C 0.9800
C102 H10D 0.9800
C102 H10E 0.9800
C102 H10F 0.9800
C103 C104 1.4123(13)
C103 C108 1.4138(14)
C103 C109 1.4825(14)
C104 C105 1.4131(14)
C104 C115 1.4876(14)
C105 C106 1.4154(14)
C105 C121 1.4807(14)
C106 C107 1.4141(14)
C106 C127 1.4895(14)
C107 C108 1.4131(14)
C107 C133 1.4859(14)
C108 C139 1.4789(14)
C109 C110 1.3365(14)
C109 H109 0.9500
C110 C111 1.5172(15)
C110 H110 0.9500
C111 C114 1.5291(16)
C111 C112 1.5340(16)
C111 C113 1.5377(18)
C112 H11G 0.9800
C112 H11H 0.9800
C112 H11I 0.9800
C113 H11D 0.9800
C113 H11E 0.9800
C113 H11F 0.9800
C114 H11J 0.9800
C114 H11K 0.9800
C114 H11L 0.9800
C115 C116 1.3353(15)
C115 H115 0.9500
C116 C117 1.5147(15)
C116 H116 0.9500
C117 C120 1.5269(17)
C117 C118 1.5334(18)
C117 C119 1.5373(18)
C118 H11P 0.9800
C118 H11Q 0.9800
C118 H11R 0.9800
C119 H11M 0.9800
C119 H11N 0.9800
C119 H11O 0.9800
C120 H12E 0.9800
C120 H12F 0.9800
C120 H12G 0.9800
C121 C122 1.3338(16)
C121 H121 0.9500
C122 C123 1.5156(16)
C122 H122 0.9500
C123 C125 1.514(2)
C123 C126 1.5164(19)
C123 C124 1.557(3)
C124 H12K 0.9800
C124 H12L 0.9800
C124 H12M 0.9800
C125 H12N 0.9800
C125 H12O 0.9800
C125 H12P 0.9800
C126 H12H 0.9800
C126 H12I 0.9800
C126 H12J 0.9800
C127 C128 1.3353(15)
C127 H127 0.9500
C128 C129 1.5170(15)
C128 H128 0.9500
C129 C131 1.5286(17)
C129 C130 1.5331(17)
C129 C132 1.5363(17)
C130 H13G 0.9800
C130 H13H 0.9800
C130 H13I 0.9800
C131 H13M 0.9800
C131 H13N 0.9800
C131 H13O 0.9800
C132 H13S 0.9800
C132 H13T 0.9800
C132 H13U 0.9800
C133 C134 1.3354(15)
C133 H133 0.9500
C134 C135 1.5137(15)
C134 H134 0.9500
C135 C138 1.5238(17)
C135 C137 1.5347(16)
C135 C136 1.5356(17)
C136 H13J 0.9800
C136 H13K 0.9800
C136 H13L 0.9800
C137 H13P 0.9800
C137 H13Q 0.9800
C137 H13R 0.9800
C138 H13D 0.9800
C138 H13E 0.9800
C138 H13F 0.9800
C139 C140 1.3382(14)
C139 H139 0.9500
C140 C141 1.5157(15)
C140 H140 0.9500
C141 C143 1.5238(18)
C141 C144 1.5335(18)
C141 C142 1.5360(17)
C142 H14B 0.9800
C142 H14C 0.9800
C142 H14D 0.9800
C143 H14E 0.9800
C143 H14F 0.9800
C143 H14G 0.9800
C144 H14H 0.9800
C144 H14I 0.9800
C144 H14J 0.9800
C145 C150 1.354(5)
C145 C146 1.388(4)
C145 H145 0.9500
C146 C147 1.373(5)
C146 H146 0.9500
C147 C148 1.379(6)
C147 H147 0.9500
C148 C149 1.391(4)
C148 H148 0.9500
C149 C150 1.379(4)
C149 H149 0.9500
C150 H150 0.9500
C151 C156 1.351(6)
C151 C152 1.390(6)
C151 H151 0.9500
C152 C153 1.374(6)
C152 H152 0.9500
C153 C154 1.378(7)
C153 H153 0.9500
C154 C155 1.393(6)
C154 H154 0.9500
C155 C156 1.378(6)
C155 H155 0.9500
C156 H156 0.9500
C157 S1 1.52(3)
C157 S2 1.60(3)

loop_
_geom_torsion_atom_site_label_1
_geom_torsion_atom_site_label_2
_geom_torsion_atom_site_label_3
_geom_torsion_atom_site_label_4
_geom_torsion
C9 C1 C2 C3 -138.67(18)
C6 C1 C2 C3 0.2(3)
C9 C1 C2 C12 -0.9(3)
C6 C1 C2 C12 137.96(19)
C1 C2 C3 C4 0.0(3)
C12 C2 C3 C4 -142.38(18)
C1 C2 C3 C14 142.37(17)
C12 C2 C3 C14 -0.03(19)
C14 C3 C4 C5 -138.4(2)
C2 C3 C4 C5 -0.4(3)
C14 C3 C4 C17 0.6(3)
C2 C3 C4 C17 138.6(2)
C3 C4 C5 C6 0.7(3)
C17 C4 C5 C6 -142.07(18)
C3 C4 C5 C19 143.00(19)
C17 C4 C5 C19 0.3(2)
C4 C5 C6 C7 137.1(2)
C19 C5 C6 C7 -1.0(3)
C4 C5 C6 C1 -0.5(3)
C19 C5 C6 C1 -138.6(2)
C2 C1 C6 C5 0.1(3)
C9 C1 C6 C5 142.86(19)
C2 C1 C6 C7 -142.6(2)
C9 C1 C6 C7 0.1(2)
C5 C6 C7 C21 1.2(3)
C1 C6 C7 C21 142.89(19)
C5 C6 C7 C8 -141.68(18)
C1 C6 C7 C8 0.1(2)
C21 C7 C8 C24 -0.9(3)
C6 C7 C8 C24 141.9(2)
C21 C7 C8 C9 -143.04(19)
C6 C7 C8 C9 -0.2(2)
C2 C1 C9 C10 1.0(3)
C6 C1 C9 C10 -142.16(18)
C2 C1 C9 C8 142.86(18)
C6 C1 C9 C8 -0.3(2)
C24 C8 C9 C10 1.3(3)
C7 C8 C9 C10 143.68(18)
C24 C8 C9 C1 -142.1(2)
C7 C8 C9 C1 0.3(2)
C1 C9 C10 C26 137.98(19)
C8 C9 C10 C26 -0.6(2)
C1 C9 C10 C11 -0.4(3)
C8 C9 C10 C11 -139.03(18)
C9 C10 C11 C12 -0.3(2)
C26 C10 C11 C12 -143.22(15)
C9 C10 C11 C28 142.78(16)
C26 C10 C11 C28 -0.18(16)
C28 C11 C12 C13 -0.1(2)
C10 C11 C12 C13 138.76(15)
C28 C11 C12 C2 -138.46(15)
C10 C11 C12 C2 0.4(2)
C1 C2 C12 C11 0.2(2)
C3 C2 C12 C11 142.44(16)
C1 C2 C12 C13 -142.54(17)
C3 C2 C12 C13 -0.31(18)
C11 C12 C13 C30 -0.2(2)
C2 C12 C13 C30 142.80(14)
C11 C12 C13 C14 -142.43(14)
C2 C12 C13 C14 0.53(17)
C4 C3 C14 C15 0.6(3)
C2 C3 C14 C15 -141.76(17)
C4 C3 C14 C13 142.67(18)
C2 C3 C14 C13 0.35(18)
C30 C13 C14 C15 -1.1(2)
C12 C13 C14 C15 142.03(16)
C30 C13 C14 C3 -143.68(15)
C12 C13 C14 C3 -0.54(17)
C3 C14 C15 C32 138.20(18)
C13 C14 C15 C32 0.6(2)
C3 C14 C15 C16 -1.1(3)
C13 C14 C15 C16 -138.67(18)
C14 C15 C16 C17 0.4(3)
C32 C15 C16 C17 -143.40(19)
C14 C15 C16 C34 143.74(18)
C32 C15 C16 C34 -0.07(19)
C34 C16 C17 C4 -137.31(19)
C15 C16 C17 C4 0.7(3)
C34 C16 C17 C18 0.0(3)
C15 C16 C17 C18 138.07(19)
C3 C4 C17 C16 -1.2(3)
C5 C4 C17 C16 141.82(18)
C3 C4 C17 C18 -143.24(18)
C5 C4 C17 C18 -0.18(19)
C16 C17 C18 C36 0.2(3)
C4 C17 C18 C36 142.88(18)
C16 C17 C18 C19 -142.63(18)
C4 C17 C18 C19 0.02(19)
C36 C18 C19 C20 -0.8(2)
C17 C18 C19 C20 141.80(16)
C36 C18 C19 C5 -142.48(16)
C17 C18 C19 C5 0.15(19)
C6 C5 C19 C20 0.3(3)
C4 C5 C19 C20 -142.83(17)
C6 C5 C19 C18 142.89(18)
C4 C5 C19 C18 -0.3(2)
C18 C19 C20 C21 -137.66(18)
C5 C19 C20 C21 0.3(2)
C18 C19 C20 C38 0.8(2)
C5 C19 C20 C38 138.75(17)
C6 C7 C21 C20 -0.5(3)
C8 C7 C21 C20 138.3(2)
C6 C7 C21 C22 -138.6(2)
C8 C7 C21 C22 0.3(3)
C19 C20 C21 C7 -0.2(3)
C38 C20 C21 C7 -142.68(18)
C19 C20 C21 C22 142.04(16)
C38 C20 C21 C22 -0.44(17)
C7 C21 C22 C23 0.3(3)
C20 C21 C22 C23 -142.39(17)
C7 C21 C22 C39 143.06(17)
C20 C21 C22 C39 0.39(17)
C39 C22 C23 C42 0.0(3)
C21 C22 C23 C42 138.0(2)
C39 C22 C23 C24 -138.2(2)
C21 C22 C23 C24 -0.3(3)
C7 C8 C24 C25 -137.8(2)
C9 C8 C24 C25 -0.9(3)
C7 C8 C24 C23 0.9(3)
C9 C8 C24 C23 137.7(2)
C22 C23 C24 C8 -0.3(3)
C42 C23 C24 C8 -143.1(2)
C22 C23 C24 C25 143.0(2)
C42 C23 C24 C25 0.2(2)
C8 C24 C25 C26 -0.1(3)
C23 C24 C25 C26 -142.9(2)
C8 C24 C25 C43 142.5(2)
C23 C24 C25 C43 -0.3(2)
C24 C25 C26 C10 0.7(3)
C43 C25 C26 C10 -138.0(2)
C24 C25 C26 C27 138.1(2)
C43 C25 C26 C27 -0.7(2)
C9 C10 C26 C25 -0.3(3)
C11 C10 C26 C25 142.12(17)
C9 C10 C26 C27 -142.03(16)
C11 C10 C26 C27 0.42(17)
C25 C26 C27 C45 0.2(2)
C10 C26 C27 C45 142.12(16)
C25 C26 C27 C28 -142.41(16)
C10 C26 C27 C28 -0.51(17)
C12 C11 C28 C29 0.4(2)
C10 C11 C28 C29 -142.32(13)
C12 C11 C28 C27 142.59(14)
C10 C11 C28 C27 -0.14(15)
C45 C27 C28 C29 -0.3(2)
C26 C27 C28 C29 142.47(14)
C45 C27 C28 C11 -142.40(16)
C26 C27 C28 C11 0.40(16)
C11 C28 C29 C30 -0.5(2)
C27 C28 C29 C30 -138.03(15)
C11 C28 C29 C47 138.00(14)
C27 C28 C29 C47 0.5(2)
C12 C13 C30 C29 0.1(2)
C14 C13 C30 C29 138.68(14)
C12 C13 C30 C31 -137.69(15)
C14 C13 C30 C31 0.9(2)
C28 C29 C30 C13 0.3(2)
C47 C29 C30 C13 -142.21(14)
C28 C29 C30 C31 142.37(14)
C47 C29 C30 C31 -0.11(16)
C13 C30 C31 C32 -0.3(2)
C29 C30 C31 C32 -142.37(16)
C13 C30 C31 C48 142.37(15)
C29 C30 C31 C48 0.27(16)
C30 C31 C32 C15 -0.3(3)
C48 C31 C32 C15 -137.86(19)
C30 C31 C32 C33 138.58(19)
C48 C31 C32 C33 1.0(3)
C14 C15 C32 C31 0.1(3)
C16 C15 C32 C31 143.02(17)
C14 C15 C32 C33 -142.58(16)
C16 C15 C32 C33 0.3(2)
C31 C32 C33 C50 -0.4(3)
C15 C32 C33 C50 142.98(19)
C31 C32 C33 C34 -143.87(19)
C15 C32 C33 C34 -0.5(2)
C50 C33 C34 C35 0.1(3)
C32 C33 C34 C35 143.13(18)
C50 C33 C34 C16 -142.59(18)
C32 C33 C34 C16 0.4(2)
C17 C16 C34 C35 -0.4(3)
C15 C16 C34 C35 -143.21(17)
C17 C16 C34 C33 142.60(17)
C15 C16 C34 C33 -0.24(19)
C33 C34 C35 C52 -0.5(3)
C16 C34 C35 C52 138.24(19)
C33 C34 C35 C36 -138.31(19)
C16 C34 C35 C36 0.5(2)
C19 C18 C36 C37 0.2(2)
C17 C18 C36 C37 -138.04(17)
C19 C18 C36 C35 138.12(17)
C17 C18 C36 C35 -0.1(2)
C34 C35 C36 C18 -0.2(2)
C52 C35 C36 C18 -142.51(16)
C34 C35 C36 C37 142.30(16)
C52 C35 C36 C37 0.01(16)
C18 C36 C37 C38 0.4(2)
C35 C36 C37 C38 -142.16(14)
C18 C36 C37 C53 142.89(15)
C35 C36 C37 C53 0.30(16)
C53 C37 C38 C20 -138.43(15)
C36 C37 C38 C20 -0.5(2)
C53 C37 C38 C39 0.4(2)
C36 C37 C38 C39 138.32(15)
C19 C20 C38 C37 -0.1(2)
C21 C20 C38 C37 143.12(14)
C19 C20 C38 C39 -142.94(15)
C21 C20 C38 C39 0.32(16)
C23 C22 C39 C40 0.2(2)
C21 C22 C39 C40 -142.72(15)
C23 C22 C39 C38 142.74(17)
C21 C22 C39 C38 -0.19(17)
C37 C38 C39 C40 0.0(2)
C20 C38 C39 C40 142.82(14)
C37 C38 C39 C22 -142.90(14)
C20 C38 C39 C22 -0.08(16)
C22 C39 C40 C54 137.77(16)
C38 C39 C40 C54 -0.5(2)
C22 C39 C40 C41 -0.4(2)
C38 C39 C40 C41 -138.66(16)
C39 C40 C41 C42 0.4(2)
C54 C40 C41 C42 -142.37(18)
C39 C40 C41 C56 142.86(16)
C54 C40 C41 C56 0.10(19)
C56 C41 C42 C23 -137.3(2)
C40 C41 C42 C23 -0.2(3)
C56 C41 C42 C43 1.8(3)
C40 C41 C42 C43 138.9(2)
C22 C23 C42 C41 0.0(3)
C24 C23 C42 C41 142.57(18)
C22 C23 C42 C43 -142.62(18)
C24 C23 C42 C43 -0.1(2)
C26 C25 C43 C44 0.9(3)
C24 C25 C43 C44 -142.22(19)
C26 C25 C43 C42 143.33(18)
C24 C25 C43 C42 0.2(2)
C41 C42 C43 C44 -1.0(3)
C23 C42 C43 C44 142.7(2)
C41 C42 C43 C25 -143.8(2)
C23 C42 C43 C25 -0.1(2)
C25 C43 C44 C57 137.3(2)
C42 C43 C44 C57 -0.1(3)
C25 C43 C44 C45 -0.5(3)
C42 C43 C44 C45 -138.0(2)
C28 C27 C45 C46 -0.2(2)
C26 C27 C45 C46 -138.21(18)
C28 C27 C45 C44 138.10(19)
C26 C27 C45 C44 0.1(3)
C43 C44 C45 C27 0.0(3)
C57 C44 C45 C27 -142.95(19)
C43 C44 C45 C46 142.7(2)
C57 C44 C45 C46 -0.2(2)
C27 C45 C46 C47 0.7(3)
C44 C45 C46 C47 -141.93(17)
C27 C45 C46 C58 142.52(17)
C44 C45 C46 C58 -0.1(2)
C45 C46 C47 C48 137.11(18)
C58 C46 C47 C48 -1.0(3)
C45 C46 C47 C29 -0.5(2)
C58 C46 C47 C29 -138.64(18)
C28 C29 C47 C46 -0.1(2)
C30 C29 C47 C46 142.50(15)
C28 C29 C47 C48 -142.66(14)
C30 C29 C47 C48 -0.10(16)
C46 C47 C48 C49 0.7(3)
C29 C47 C48 C49 142.50(18)
C46 C47 C48 C31 -141.49(16)
C29 C47 C48 C31 0.27(17)
C32 C31 C48 C49 -0.7(3)
C30 C31 C48 C49 -143.08(17)
C32 C31 C48 C47 142.07(16)
C30 C31 C48 C47 -0.34(17)
C47 C48 C49 C50 -138.4(2)
C31 C48 C49 C50 -0.3(3)
C47 C48 C49 C59 0.4(3)
C31 C48 C49 C59 138.6(2)
C34 C33 C50 C49 137.93(19)
C32 C33 C50 C49 -0.5(3)
C34 C33 C50 C51 0.6(3)
C32 C33 C50 C51 -137.88(19)
C48 C49 C50 C33 0.9(3)
C59 C49 C50 C33 -141.85(19)
C48 C49 C50 C51 143.2(2)
C59 C49 C50 C51 0.5(2)
C33 C50 C51 C52 -0.8(3)
C49 C50 C51 C52 -143.57(19)
C33 C50 C51 C60 142.31(19)
C49 C50 C51 C60 -0.4(2)
C60 C51 C52 C35 -138.34(19)
C50 C51 C52 C35 0.4(3)
C60 C51 C52 C53 -0.2(3)
C50 C51 C52 C53 138.54(19)
C34 C35 C52 C51 0.3(2)
C36 C35 C52 C51 142.36(16)
C34 C35 C52 C53 -142.41(16)
C36 C35 C52 C53 -0.31(16)
C38 C37 C53 C54 -0.2(2)
C36 C37 C53 C54 -142.66(14)
C38 C37 C53 C52 141.97(13)
C36 C37 C53 C52 -0.50(16)
C51 C52 C53 C54 0.5(2)
C35 C52 C53 C54 143.13(15)
C51 C52 C53 C37 -142.09(16)
C35 C52 C53 C37 0.50(16)
C37 C53 C54 C40 -0.3(2)
C52 C53 C54 C40 -138.61(16)
C37 C53 C54 C55 138.04(16)
C52 C53 C54 C55 -0.3(2)
C39 C40 C54 C53 0.7(2)
C41 C40 C54 C53 142.46(15)
C39 C40 C54 C55 -142.02(15)
C41 C40 C54 C55 -0.24(18)
C53 C54 C55 C60 -0.4(3)
C40 C54 C55 C60 142.27(18)
C53 C54 C55 C56 -142.35(17)
C40 C54 C55 C56 0.28(19)
C60 C55 C56 C57 0.1(3)
C54 C55 C56 C57 142.4(2)
C60 C55 C56 C41 -142.54(18)
C54 C55 C56 C41 -0.2(2)
C42 C41 C56 C57 -1.4(3)
C40 C41 C56 C57 -143.00(19)
C42 C41 C56 C55 141.72(18)
C40 C41 C56 C55 0.07(19)
C55 C56 C57 C58 0.4(3)
C41 C56 C57 C58 138.9(2)
C55 C56 C57 C44 -138.4(2)
C41 C56 C57 C44 0.2(3)
C43 C44 C57 C56 0.6(3)
C45 C44 C57 C56 143.1(2)
C43 C44 C57 C58 -142.11(19)
C45 C44 C57 C58 0.5(2)
C56 C57 C58 C59 -0.7(3)
C44 C57 C58 C59 142.06(19)
C56 C57 C58 C46 -143.2(2)
C44 C57 C58 C46 -0.5(2)
C47 C46 C58 C59 0.2(3)
C45 C46 C58 C59 -142.9(2)
C47 C46 C58 C57 143.41(19)
C45 C46 C58 C57 0.4(2)
C57 C58 C59 C49 -137.3(2)
C46 C58 C59 C49 1.0(3)
C57 C58 C59 C60 0.5(3)
C46 C58 C59 C60 138.7(2)
C48 C49 C59 C58 -1.3(3)
C50 C49 C59 C58 141.64(19)
C48 C49 C59 C60 -143.23(19)
C50 C49 C59 C60 -0.3(2)
C56 C55 C60 C51 138.3(2)
C54 C55 C60 C51 0.7(3)
C56 C55 C60 C59 -0.2(3)
C54 C55 C60 C59 -137.8(2)
C52 C51 C60 C55 -0.4(3)
C50 C51 C60 C55 -142.75(18)
C52 C51 C60 C59 142.56(18)
C50 C51 C60 C59 0.2(2)
C58 C59 C60 C55 0.0(3)
C49 C59 C60 C55 142.9(2)
C58 C59 C60 C51 -142.9(2)
C49 C59 C60 C51 0.1(2)
C66 C61 C62 C63 0.82(14)
C67 C61 C62 C63 179.66(9)
C66 C61 C62 C73 -177.43(9)
C67 C61 C62 C73 1.41(14)
C61 C62 C63 C64 -0.97(14)
C73 C62 C63 C64 177.32(9)
C61 C62 C63 C79 -178.54(9)
C73 C62 C63 C79 -0.26(14)
C62 C63 C64 C65 0.50(14)
C79 C63 C64 C65 178.14(9)
C62 C63 C64 C85 -177.12(9)
C79 C63 C64 C85 0.52(14)
C63 C64 C65 C66 0.13(14)
C85 C64 C65 C66 177.79(9)
C63 C64 C65 C91 -178.26(9)
C85 C64 C65 C91 -0.60(14)
C64 C65 C66 C61 -0.28(14)
C91 C65 C66 C61 178.16(9)
C64 C65 C66 C97 -179.34(9)
C91 C65 C66 C97 -0.91(14)
C62 C61 C66 C65 -0.20(14)
C67 C61 C66 C65 -179.01(9)
C62 C61 C66 C97 178.89(9)
C67 C61 C66 C97 0.08(14)
C62 C61 C67 C68 132.83(11)
C66 C61 C67 C68 -48.35(15)
C61 C67 C68 C69 -178.08(10)
C67 C68 C69 C71 -3.14(16)
C67 C68 C69 C70 -124.18(12)
C67 C68 C69 C72 117.79(12)
C61 C62 C73 C74 -52.54(15)
C63 C62 C73 C74 129.19(12)
C62 C73 C74 C75 -174.78(10)
C73 C74 C75 C77 -9.38(17)
C73 C74 C75 C76 -130.15(12)
C73 C74 C75 C78 111.71(13)
C64 C63 C79 C80 138.87(12)
C62 C63 C79 C80 -43.52(16)
C63 C79 C80 C81 -177.73(12)
C79 C80 C81 C84 -6.6(2)
C79 C80 C81 C82 -126.75(19)
C79 C80 C81 C83 112.76(18)
C63 C64 C85 C86 -50.15(15)
C65 C64 C85 C86 132.21(11)
C64 C85 C86 C87 -176.92(10)
C85 C86 C87 C90 -13.36(16)
C85 C86 C87 C88 -134.44(12)
C85 C86 C87 C89 107.77(13)
C66 C65 C91 C92 136.46(11)
C64 C65 C91 C92 -45.13(15)
C65 C91 C92 C93 -177.72(10)
C91 C92 C93 C95 -4.70(16)
C91 C92 C93 C96 116.64(13)
C91 C92 C93 C94 -125.20(12)
C65 C66 C97 C98 -52.27(15)
C61 C66 C97 C98 128.65(11)
C66 C97 C98 C99 -175.27(10)
C97 C98 C99 C101 -9.06(16)
C97 C98 C99 C100 -129.53(14)
C97 C98 C99 C102 111.96(13)
C108 C103 C104 C105 -0.63(14)
C109 C103 C104 C105 -178.78(9)
C108 C103 C104 C115 177.61(9)
C109 C103 C104 C115 -0.54(14)
C103 C104 C105 C106 0.58(15)
C115 C104 C105 C106 -177.69(9)
C103 C104 C105 C121 177.61(9)
C115 C104 C105 C121 -0.66(14)
C104 C105 C106 C107 0.15(14)
C121 C105 C106 C107 -176.98(9)
C104 C105 C106 C127 179.01(9)
C121 C105 C106 C127 1.88(14)
C105 C106 C107 C108 -0.82(14)
C127 C106 C107 C108 -179.71(9)
C105 C106 C107 C133 177.55(9)
C127 C106 C107 C133 -1.33(14)
C106 C107 C108 C103 0.77(14)
C133 C107 C108 C103 -177.64(9)
C106 C107 C108 C139 -179.81(9)
C133 C107 C108 C139 1.78(14)
C104 C103 C108 C107 -0.05(14)
C109 C103 C108 C107 178.04(9)
C104 C103 C108 C139 -179.49(9)
C109 C103 C108 C139 -1.40(14)
C104 C103 C109 C110 -130.66(12)
C108 C103 C109 C110 51.22(16)
C103 C109 C110 C111 175.47(10)
C109 C110 C111 C114 8.58(16)
C109 C110 C111 C112 129.66(12)
C109 C110 C111 C113 -112.49(13)
C103 C104 C115 C116 52.43(15)
C105 C104 C115 C116 -129.30(12)
C104 C115 C116 C117 175.16(10)
C115 C116 C117 C120 8.10(17)
C115 C116 C117 C118 128.95(13)
C115 C116 C117 C119 -112.75(13)
C104 C105 C121 C122 40.78(17)
C106 C105 C121 C122 -142.15(12)
C105 C121 C122 C123 179.58(12)
C121 C122 C123 C125 -120.04(18)
C121 C122 C123 C126 1.3(2)
C121 C122 C123 C124 120.91(17)
C107 C106 C127 C128 -129.07(11)
C105 C106 C127 C128 52.05(15)
C106 C127 C128 C129 174.95(10)
C127 C128 C129 C131 13.54(16)
C127 C128 C129 C130 135.36(12)
C127 C128 C129 C132 -107.35(13)
C108 C107 C133 C134 -131.03(11)
C106 C107 C133 C134 50.58(15)
C107 C133 C134 C135 175.85(10)
C133 C134 C135 C138 8.53(16)
C133 C134 C135 C137 -112.46(13)
C133 C134 C135 C136 129.96(12)
C107 C108 C139 C140 44.34(16)
C103 C108 C139 C140 -136.23(11)
C108 C139 C140 C141 177.74(10)
C139 C140 C141 C143 -12.00(16)
C139 C140 C141 C144 -132.65(13)
C139 C140 C141 C142 109.06(13)
C150 C145 C146 C147 1.1(5)
C145 C146 C147 C148 -4.3(6)
C146 C147 C148 C149 5.3(6)
C147 C148 C149 C150 -3.1(5)
C146 C145 C150 C149 1.1(4)
C148 C149 C150 C145 -0.1(5)
C156 C151 C152 C153 6(2)
C151 C152 C153 C154 -3.3(18)
C152 C153 C154 C155 3(2)
C153 C154 C155 C156 -6(3)
C152 C151 C156 C155 -9(3)
C154 C155 C156 C151 9(3)
